data_7720630
loop_
_publ_author_name
'V V, Titkov'
'E V, Latipov'
'O V, Baryshnikova'
'F D, Fedyunin'
'D V, Deyneko'
'B I, Lazoryak'

_publ_section_title
;
 Influence of anionic substitutions on the nonlinear optical and
 luminescent properties of
 Ca<sub>9.75</sub>Eu<sub>0.5</sub>(VO<sub>4</sub>)<sub>7</sub>.
;
_journal_issue 14
_journal_name_full 'Dalton transactions (Cambridge, England : 2003)'
_journal_page_first 5689
_journal_page_last 5699
_journal_paper_doi 10.1039/d5dt02750k
_journal_volume 55
_journal_year 2026
_chemical_formula_analytical Ca9.709Eu0.494V6.9Mo0.1O28
_chemical_formula_iupac Ca9.709Eu0.494V6.9Mo0.1O28
_chemical_formula_moiety 'Ca9.709 Eu0.494 Mo0.1 O28 V6.9'
_chemical_formula_structural Ca9.709Eu0.494V6.9Mo0.1O28
_chemical_formula_sum 'Ca9.709 Eu0.494 Mo0.1 O28 V6.9'
_chemical_formula_weight 1273.3
_chemical_name_common Ca9.709Eu0.494V6.9Mo0.1O28
_space_group_IT_number 161
_space_group_name_Hall 'R 3 -2"c'
_space_group_name_H-M_alt 'R 3 c :H'
_symmetry_cell_setting trigonal
_symmetry_Int_Tables_number 161
_symmetry_space_group_name_Hall 'R 3 -2"c'
_symmetry_space_group_name_H-M 'R 3 c :H'
_audit_update_record
;
2026-02-16 deposited with the CCDC.	2026-03-09 downloaded from the CCDC.
;
_cell_angle_alpha 90
_cell_angle_beta 90
_cell_angle_gamma 120
_cell_formula_units_Z 6
_cell_length_a 10.86131(13)
_cell_length_b 10.86131(13)
_cell_length_c 38.0616(5)
_cell_measurement_temperature 293
_cell_volume 3888.50(8)
_diffrn_ambient_temperature 293
_diffrn_measurement_device_type 'RIGAKU Ultima III'
_diffrn_radiation_probe x-ray
_diffrn_radiation_type 'Cu K\a'
_diffrn_radiation_wavelength 1.54187
_diffrn_source 'X-ray tube'
_diffrn_source_type 'X-Ray Generator'
_exptl_absorpt_coefficient_mu 46.703
_exptl_crystal_density_diffrn 3.2624
_exptl_crystal_F_000 3673
_pd_instr_location ' ?'
_pd_meas_2theta_range_inc 0.02
_pd_meas_2theta_range_max 99.995
_pd_meas_2theta_range_min 7.000
_pd_meas_number_of_points 4546
_pd_proc_2theta_range_inc 0.02
_pd_proc_2theta_range_max 99.995
_pd_proc_2theta_range_min 7
_pd_proc_ls_background_function '36 Legendre polynoms'
_pd_proc_ls_pref_orient_corr none
_pd_proc_ls_profile_function Pseudo-Voigt
_pd_proc_ls_prof_R_factor 0.0205
_pd_proc_ls_prof_wR_expected 0.0133
_pd_proc_ls_prof_wR_factor 0.0284
_refine_diff_density_max 1.21
_refine_diff_density_min -0.98
_refine_ls_goodness_of_fit_all 2.15
_refine_ls_number_constraints 1
_refine_ls_number_parameters 89
_refine_ls_number_restraints 10
_refine_ls_R_factor_all 0.0762
_refine_ls_R_factor_gt 0.0718
_refine_ls_shift/su_max 0.0421
_refine_ls_shift/su_mean 0.0046
_refine_ls_weighting_scheme sigma
_refine_ls_wR_factor_all 0.0747
_refine_ls_wR_factor_gt 0.0742
_cod_data_source_file d5dt02750k2.cif
_cod_data_source_block I
_cod_depositor_comments
;
The following automatic conversions were performed:

data item '_diffrn_radiation_probe' value 'X-ray' was changed to
'x-ray' in accordance with the
/home/data/users/saulius/crontab/automatic-downloads/rss-feeds/RSC/lib/dictionaries/cif_core.dic
dictionary named 'cif_core.dic' version 2.4.2 last updated on
2011-04-26.

Automatic conversion script
Id: cif_fix_values 8170 2020-07-09 18:12:32Z antanas 

 Adding full bibliography for 7720630--7720635.cif.
;
_cod_original_sg_symbol_Hall 'R 3;-2"c'
_cod_original_sg_symbol_H-M 'R 3 c'
_cod_database_code 7720630

loop_
_space_group_symop_id
_space_group_symop_operation_xyz
1 x,y,z
2 -y,x-y,z
3 -x+y,-x,z
4 -y,-x,z+1/2
5 -x+y,y,z+1/2
6 x,x-y,z+1/2
7 x+2/3,y+1/3,z+1/3
8 -y+2/3,x-y+1/3,z+1/3
9 -x+y+2/3,-x+1/3,z+1/3
10 -y+2/3,-x+1/3,z+5/6
11 -x+y+2/3,y+1/3,z+5/6
12 x+2/3,x-y+1/3,z+5/6
13 x+1/3,y+2/3,z+2/3
14 -y+1/3,x-y+2/3,z+2/3
15 -x+y+1/3,-x+2/3,z+2/3
16 -y+1/3,-x+2/3,z+1/6
17 -x+y+1/3,y+2/3,z+1/6
18 x+1/3,x-y+2/3,z+1/6

loop_
_atom_site_label
_atom_site_type_symbol
_atom_site_fract_x
_atom_site_fract_y
_atom_site_fract_z
_atom_site_adp_type
_atom_site_U_iso_or_equiv
_atom_site_site_symmetry_multiplicity
_atom_site_occupancy
_atom_site_calc_flag
_atom_site_refinement_flags
_atom_site_disorder_assembly
_atom_site_disorder_group
Ca1 Ca 0.1203(10) 0.2824(9) 0.10189(17) Uiso 0.0017 18 0.9144 d . . .
Eu1 Eu 0.1203(10) 0.2824(9) 0.10189(17) Uiso 0.0017 18 0.0856 d . . .
Ca2 Ca 0.5293(12) 0.4699(12) 0.07194(18) Uiso 0.013 18 0.9209 d . . .
Eu2 Eu 0.5293(12) 0.4699(12) 0.07194(18) Uiso 0.013 18 0.0791 d . . .
Ca3 Ca 0.2078(12) 0.4006(8) 0.0118(2) Uiso 0.026 18 1 d . . .
Ca4 Ca 0 0 -0.0187(18) Uiso 0.0048 6 0.203 d . . .
Ca5 Ca 0.666667 0.333333 -0.0013(5) Uiso 0.0072 6 1 d . . .
V1 V 0 0 -0.0988(3) Uiso 0.011 6 0.95 d . . .
Mo1 Mo 0 0 -0.0988(3) Uiso 0.011 6 0.05 d . . .
V2 V 0.3417(9) 0.1883(11) 0.1353(3) Uiso 0.014 18 1 d . . .
V3 V 0.3113(7) 0.1725(10) 0.0335(2) Uiso 0.0051 18 0.9833 d . . .
Mo3 Mo 0.3113(7) 0.1725(10) 0.0335(2) Uiso 0.0051 18 0.0167 d . . .
O11 O 0 0 -0.1471(6) Uiso 0.0022 6 1 d . . .
O12 O 0.192(2) 0.528(2) 0.0860(9) Uiso 0.0124 18 1 d . . .
O21 O 0.434(3) 0.112(3) 0.1132(7) Uiso 0.006 18 1 d . . .
O22 O 0.364(2) 0.195(3) 0.1816(5) Uiso 0.0042 18 1 d . . .
O23 O 0.401(3) 0.377(2) 0.1241(8) Uiso 0.001 18 1 d . . .
O24 O 0.1645(18) 0.079(4) 0.1176(6) Uiso 0.0001 18 1 d . . .
O31 O 0.212(3) -0.015(2) 0.0428(8) Uiso 0.022 18 1 d . . .
O32 O 0.4977(18) 0.249(4) 0.0437(6) Uiso 0.0022 18 1 d . . .
O34 O 0.240(3) 0.274(3) 0.0523(7) Uiso 0.006 18 1 d . . .
O33 O 0.287(3) 0.189(2) -0.0110(5) Uiso 0.003 18 1 d . . .

loop_
_atom_site_aniso_label
_atom_site_aniso_type_symbol
_atom_site_aniso_U_11
_atom_site_aniso_U_22
_atom_site_aniso_U_33
_atom_site_aniso_U_12
_atom_site_aniso_U_13
_atom_site_aniso_U_23
? ? ? ? ? ? ? ?

loop_
_atom_type_symbol
_atom_type_scat_dispersion_real
_atom_type_scat_dispersion_imag
_atom_type_scat_source
Ca 0.3641 1.2855 'International Tables Vol C tables 4.2.6.8 and 6.1.1.1'
Eu -8.9294 11.1857 'International Tables Vol C tables 4.2.6.8 and 6.1.1.1'
Mo -0.0483 2.7339 'International Tables Vol C tables 4.2.6.8 and 6.1.1.1'
O 0.0492 0.0322 'International Tables Vol C tables 4.2.6.8 and 6.1.1.1'
V 0.0687 2.1097 'International Tables Vol C tables 4.2.6.8 and 6.1.1.1'

loop_
_exptl_crystal_face_index_h
_exptl_crystal_face_index_k
_exptl_crystal_face_index_l
_exptl_crystal_face_perp_dist
? ? ? ?

loop_
_geom_angle_atom_site_label_1
_geom_angle_atom_site_label_2
_geom_angle_atom_site_label_3
_geom_angle_site_symmetry_1
_geom_angle_site_symmetry_2
_geom_angle_site_symmetry_3
_geom_angle
_geom_angle_publ_flag
Eu1 Ca1 V2 . . . 0 ?
Eu1 Ca1 V2 . . 2_555 0 ?
Eu1 Ca1 O12 . . . 0 ?
Eu1 Ca1 O21 . . 2_555 0 ?
Eu1 Ca1 O23 . . . 0 ?
Eu1 Ca1 O24 . . . 0 ?
Eu1 Ca1 O24 . . 2_555 0 ?
Eu1 Ca1 O31 . . 2_555 0 ?
Eu1 Ca1 O34 . . . 0 ?
Eu1 Ca1 O33 . . 16_555 0 ?
V2 Ca1 V2 . . 2_555 118.6(4) ?
V2 Ca1 O12 . . . 123.2(7) ?
V2 Ca1 O21 . . 2_555 147.2(7) ?
V2 Ca1 O23 . . . 34.4(5) ?
V2 Ca1 O24 . . . 33.0(5) ?
V2 Ca1 O24 . . 2_555 96.1(13) ?
V2 Ca1 O31 . . 2_555 126.7(10) ?
V2 Ca1 O34 . . . 77.9(10) ?
V2 Ca1 O33 . . 16_555 82.0(9) ?
V2 Ca1 O12 2_555 . . 105.6(8) ?
V2 Ca1 O21 2_555 . 2_555 34.2(7) ?
V2 Ca1 O23 2_555 . . 138.6(7) ?
V2 Ca1 O24 2_555 . . 97.9(5) ?
V2 Ca1 O24 2_555 . 2_555 33.6(13) ?
V2 Ca1 O31 2_555 . 2_555 90.0(6) ?
V2 Ca1 O34 2_555 . . 142.7(8) ?
V2 Ca1 O33 2_555 . 16_555 72.2(6) ?
O12 Ca1 O21 . . 2_555 72.0(10) ?
O12 Ca1 O23 . . . 88.8(8) ?
O12 Ca1 O24 . . . 154.7(9) ?
O12 Ca1 O24 . . 2_555 137.4(16) ?
O12 Ca1 O31 . . 2_555 84.0(12) ?
O12 Ca1 O34 . . . 87.9(11) ?
O12 Ca1 O33 . . 16_555 79.5(10) ?
O21 Ca1 O23 2_555 . . 142.4(9) ?
O21 Ca1 O24 2_555 . . 132.1(8) ?
O21 Ca1 O24 2_555 . 2_555 65.7(15) ?
O21 Ca1 O31 2_555 . 2_555 80.5(10) ?
O21 Ca1 O34 2_555 . . 134.3(12) ?
O21 Ca1 O33 2_555 . 16_555 72.1(10) ?
O23 Ca1 O24 . . . 67.0(7) ?
O23 Ca1 O24 . . 2_555 128.5(13) ?
O23 Ca1 O31 . . 2_555 130.5(9) ?
O23 Ca1 O34 . . . 74.5(11) ?
O23 Ca1 O33 . . 16_555 72.8(9) ?
O24 Ca1 O24 . . 2_555 67.7(14) ?
O24 Ca1 O31 . . 2_555 105.6(12) ?
O24 Ca1 O34 . . . 78.7(11) ?
O24 Ca1 O33 . . 16_555 99.3(10) ?
O24 Ca1 O31 2_555 . 2_555 84.5(9) ?
O24 Ca1 O34 2_555 . . 118.3(12) ?
O24 Ca1 O33 2_555 . 16_555 91.9(9) ?
O31 Ca1 O34 2_555 . . 56.4(11) ?
O31 Ca1 O33 2_555 . 16_555 151.2(14) ?
O34 Ca1 O33 . . 16_555 145.1(10) ?
Ca1 Eu1 V2 . . . 0 ?
Ca1 Eu1 V2 . . 2_555 0 ?
Ca1 Eu1 O12 . . . 0 ?
Ca1 Eu1 O21 . . 2_555 0 ?
Ca1 Eu1 O23 . . . 0 ?
Ca1 Eu1 O24 . . . 0 ?
Ca1 Eu1 O24 . . 2_555 0 ?
Ca1 Eu1 O31 . . 2_555 0 ?
Ca1 Eu1 O34 . . . 0 ?
Ca1 Eu1 O33 . . 16_555 0 ?
V2 Eu1 V2 . . 2_555 118.6(4) ?
V2 Eu1 O12 . . . 123.2(7) ?
V2 Eu1 O21 . . 2_555 147.2(7) ?
V2 Eu1 O23 . . . 34.4(5) ?
V2 Eu1 O24 . . . 33.0(5) ?
V2 Eu1 O24 . . 2_555 96.1(13) ?
V2 Eu1 O31 . . 2_555 126.7(10) ?
V2 Eu1 O34 . . . 77.9(10) ?
V2 Eu1 O33 . . 16_555 82.0(9) ?
V2 Eu1 O12 2_555 . . 105.6(8) ?
V2 Eu1 O21 2_555 . 2_555 34.2(7) ?
V2 Eu1 O23 2_555 . . 138.6(7) ?
V2 Eu1 O24 2_555 . . 97.9(5) ?
V2 Eu1 O24 2_555 . 2_555 33.6(13) ?
V2 Eu1 O31 2_555 . 2_555 90.0(6) ?
V2 Eu1 O34 2_555 . . 142.7(8) ?
V2 Eu1 O33 2_555 . 16_555 72.2(6) ?
O12 Eu1 O21 . . 2_555 72.0(10) ?
O12 Eu1 O23 . . . 88.8(8) ?
O12 Eu1 O24 . . . 154.7(9) ?
O12 Eu1 O24 . . 2_555 137.4(16) ?
O12 Eu1 O31 . . 2_555 84.0(12) ?
O12 Eu1 O34 . . . 87.9(11) ?
O12 Eu1 O33 . . 16_555 79.5(10) ?
O21 Eu1 O23 2_555 . . 142.4(9) ?
O21 Eu1 O24 2_555 . . 132.1(8) ?
O21 Eu1 O24 2_555 . 2_555 65.7(15) ?
O21 Eu1 O31 2_555 . 2_555 80.5(10) ?
O21 Eu1 O34 2_555 . . 134.3(12) ?
O21 Eu1 O33 2_555 . 16_555 72.1(10) ?
O23 Eu1 O24 . . . 67.0(7) ?
O23 Eu1 O24 . . 2_555 128.5(13) ?
O23 Eu1 O31 . . 2_555 130.5(9) ?
O23 Eu1 O34 . . . 74.5(11) ?
O23 Eu1 O33 . . 16_555 72.8(9) ?
O24 Eu1 O24 . . 2_555 67.7(14) ?
O24 Eu1 O31 . . 2_555 105.6(12) ?
O24 Eu1 O34 . . . 78.7(11) ?
O24 Eu1 O33 . . 16_555 99.3(10) ?
O24 Eu1 O31 2_555 . 2_555 84.5(9) ?
O24 Eu1 O34 2_555 . . 118.3(12) ?
O24 Eu1 O33 2_555 . 16_555 91.9(9) ?
O31 Eu1 O34 2_555 . . 56.4(11) ?
O31 Eu1 O33 2_555 . 16_555 151.2(14) ?
O34 Eu1 O33 . . 16_555 145.1(10) ?
Eu2 Ca2 V3 . . . 0 ?
Eu2 Ca2 Mo3 . . . 0 ?
Eu2 Ca2 O12 . . 2_665 0 ?
Eu2 Ca2 O21 . . 3_665 0 ?
Eu2 Ca2 O22 . . 11_554 0 ?
Eu2 Ca2 O23 . . . 0 ?
Eu2 Ca2 O31 . . 3_665 0 ?
Eu2 Ca2 O32 . . . 0 ?
Eu2 Ca2 O32 . . 3_665 0 ?
Eu2 Ca2 O34 . . . 0 ?
V3 Ca2 Mo3 . . . 0 ?
V3 Ca2 O12 . . 2_665 124.3(7) ?
V3 Ca2 O21 . . 3_665 145.4(10) ?
V3 Ca2 O22 . . 11_554 73.5(8) ?
V3 Ca2 O23 . . . 88.5(6) ?
V3 Ca2 O31 . . 3_665 133.6(6) ?
V3 Ca2 O32 . . . 33.5(5) ?
V3 Ca2 O32 . . 3_665 96.8(6) ?
V3 Ca2 O34 . . . 33.1(8) ?
Mo3 Ca2 O12 . . 2_665 124.3(7) ?
Mo3 Ca2 O21 . . 3_665 145.4(10) ?
Mo3 Ca2 O22 . . 11_554 73.5(8) ?
Mo3 Ca2 O23 . . . 88.5(6) ?
Mo3 Ca2 O31 . . 3_665 133.6(6) ?
Mo3 Ca2 O32 . . . 33.5(5) ?
Mo3 Ca2 O32 . . 3_665 96.8(6) ?
Mo3 Ca2 O34 . . . 33.1(8) ?
O12 Ca2 O21 2_665 . 3_665 82.8(13) ?
O12 Ca2 O22 2_665 . 11_554 80.8(14) ?
O12 Ca2 O23 2_665 . . 80.7(10) ?
O12 Ca2 O31 2_665 . 3_665 66.6(10) ?
O12 Ca2 O32 2_665 . . 156.8(10) ?
O12 Ca2 O32 2_665 . 3_665 126.4(8) ?
O12 Ca2 O34 2_665 . . 92.4(10) ?
O21 Ca2 O22 3_665 . 11_554 137.4(11) ?
O21 Ca2 O23 3_665 . . 74.1(10) ?
O21 Ca2 O31 3_665 . 3_665 73.7(9) ?
O21 Ca2 O32 3_665 . . 120.0(14) ?
O21 Ca2 O32 3_665 . 3_665 78.8(13) ?
O21 Ca2 O34 3_665 . . 147.2(10) ?
O22 Ca2 O23 11_554 . . 140.1(14) ?
O22 Ca2 O31 11_554 . 3_665 63.7(9) ?
O22 Ca2 O32 11_554 . . 83.8(12) ?
O22 Ca2 O32 11_554 . 3_665 80.0(13) ?
O22 Ca2 O34 11_554 . . 72.7(10) ?
O23 Ca2 O31 . . 3_665 136.3(9) ?
O23 Ca2 O32 . . . 100.7(9) ?
O23 Ca2 O32 . . 3_665 138.5(12) ?
O23 Ca2 O34 . . . 73.1(9) ?
O31 Ca2 O32 3_665 . . 120.8(9) ?
O31 Ca2 O32 3_665 . 3_665 60.0(9) ?
O31 Ca2 O34 3_665 . . 133.6(10) ?
O32 Ca2 O32 . . 3_665 67.0(7) ?
O32 Ca2 O34 . . . 66.5(9) ?
O32 Ca2 O34 3_665 . . 127.7(9) ?
Ca2 Eu2 V3 . . . 0 ?
Ca2 Eu2 Mo3 . . . 0 ?
Ca2 Eu2 O12 . . 2_665 0 ?
Ca2 Eu2 O21 . . 3_665 0 ?
Ca2 Eu2 O22 . . 11_554 0 ?
Ca2 Eu2 O23 . . . 0 ?
Ca2 Eu2 O31 . . 3_665 0 ?
Ca2 Eu2 O32 . . . 0 ?
Ca2 Eu2 O32 . . 3_665 0 ?
Ca2 Eu2 O34 . . . 0 ?
V3 Eu2 Mo3 . . . 0 ?
V3 Eu2 O12 . . 2_665 124.3(7) ?
V3 Eu2 O21 . . 3_665 145.4(10) ?
V3 Eu2 O22 . . 11_554 73.5(8) ?
V3 Eu2 O23 . . . 88.5(6) ?
V3 Eu2 O31 . . 3_665 133.6(6) ?
V3 Eu2 O32 . . . 33.5(5) ?
V3 Eu2 O32 . . 3_665 96.8(6) ?
V3 Eu2 O34 . . . 33.1(8) ?
Mo3 Eu2 O12 . . 2_665 124.3(7) ?
Mo3 Eu2 O21 . . 3_665 145.4(10) ?
Mo3 Eu2 O22 . . 11_554 73.5(8) ?
Mo3 Eu2 O23 . . . 88.5(6) ?
Mo3 Eu2 O31 . . 3_665 133.6(6) ?
Mo3 Eu2 O32 . . . 33.5(5) ?
Mo3 Eu2 O32 . . 3_665 96.8(6) ?
Mo3 Eu2 O34 . . . 33.1(8) ?
O12 Eu2 O21 2_665 . 3_665 82.8(13) ?
O12 Eu2 O22 2_665 . 11_554 80.8(14) ?
O12 Eu2 O23 2_665 . . 80.7(10) ?
O12 Eu2 O31 2_665 . 3_665 66.6(10) ?
O12 Eu2 O32 2_665 . . 156.8(10) ?
O12 Eu2 O32 2_665 . 3_665 126.4(8) ?
O12 Eu2 O34 2_665 . . 92.4(10) ?
O21 Eu2 O22 3_665 . 11_554 137.4(11) ?
O21 Eu2 O23 3_665 . . 74.1(10) ?
O21 Eu2 O31 3_665 . 3_665 73.7(9) ?
O21 Eu2 O32 3_665 . . 120.0(14) ?
O21 Eu2 O32 3_665 . 3_665 78.8(13) ?
O21 Eu2 O34 3_665 . . 147.2(10) ?
O22 Eu2 O23 11_554 . . 140.1(14) ?
O22 Eu2 O31 11_554 . 3_665 63.7(9) ?
O22 Eu2 O32 11_554 . . 83.8(12) ?
O22 Eu2 O32 11_554 . 3_665 80.0(13) ?
O22 Eu2 O34 11_554 . . 72.7(10) ?
O23 Eu2 O31 . . 3_665 136.3(9) ?
O23 Eu2 O32 . . . 100.7(9) ?
O23 Eu2 O32 . . 3_665 138.5(12) ?
O23 Eu2 O34 . . . 73.1(9) ?
O31 Eu2 O32 3_665 . . 120.8(9) ?
O31 Eu2 O32 3_665 . 3_665 60.0(9) ?
O31 Eu2 O34 3_665 . . 133.6(10) ?
O32 Eu2 O32 . . 3_665 67.0(7) ?
O32 Eu2 O34 . . . 66.5(9) ?
O32 Eu2 O34 3_665 . . 127.7(9) ?
V1 Ca3 Mo1 16_555 . 16_555 0 ?
V1 Ca3 V2 16_555 . 11_554 94.6(3) ?
V1 Ca3 V2 16_555 . 12_454 96.9(4) ?
V1 Ca3 V3 16_555 . . 110.5(4) ?
V1 Ca3 Mo3 16_555 . . 110.5(4) ?
V1 Ca3 O11 16_555 . 16_555 33.7(5) ?
V1 Ca3 O12 16_555 . . 29.9(4) ?
V1 Ca3 O21 16_555 . 11_554 118.1(6) ?
V1 Ca3 O22 16_555 . 11_554 70.1(7) ?
V1 Ca3 O22 16_555 . 12_454 70.9(6) ?
V1 Ca3 O23 16_555 . 12_454 131.0(10) ?
V1 Ca3 O31 16_555 . 2_555 101.1(9) ?
V1 Ca3 O34 16_555 . . 88.3(8) ?
V1 Ca3 O33 16_555 . . 136.0(6) ?
Mo1 Ca3 V2 16_555 . 11_554 94.6(3) ?
Mo1 Ca3 V2 16_555 . 12_454 96.9(4) ?
Mo1 Ca3 V3 16_555 . . 110.5(4) ?
Mo1 Ca3 Mo3 16_555 . . 110.5(4) ?
Mo1 Ca3 O11 16_555 . 16_555 33.7(5) ?
Mo1 Ca3 O12 16_555 . . 29.9(4) ?
Mo1 Ca3 O21 16_555 . 11_554 118.1(6) ?
Mo1 Ca3 O22 16_555 . 11_554 70.1(7) ?
Mo1 Ca3 O22 16_555 . 12_454 70.9(6) ?
Mo1 Ca3 O23 16_555 . 12_454 131.0(10) ?
Mo1 Ca3 O31 16_555 . 2_555 101.1(9) ?
Mo1 Ca3 O34 16_555 . . 88.3(8) ?
Mo1 Ca3 O33 16_555 . . 136.0(6) ?
V2 Ca3 V2 11_554 . 12_454 108.5(4) ?
V2 Ca3 V3 11_554 . . 76.9(4) ?
V2 Ca3 Mo3 11_554 . . 76.9(4) ?
V2 Ca3 O11 11_554 . 16_555 75.2(4) ?
V2 Ca3 O12 11_554 . . 121.7(5) ?
V2 Ca3 O21 11_554 . 11_554 32.7(7) ?
V2 Ca3 O22 11_554 . 11_554 32.2(4) ?
V2 Ca3 O22 11_554 . 12_454 130.0(7) ?
V2 Ca3 O23 11_554 . 12_454 93.4(7) ?
V2 Ca3 O31 11_554 . 2_555 152.7(12) ?
V2 Ca3 O34 11_554 . . 98.8(11) ?
V2 Ca3 O33 11_554 . . 62.7(5) ?
V2 Ca3 V3 12_454 . . 151.8(4) ?
V2 Ca3 Mo3 12_454 . . 151.8(4) ?
V2 Ca3 O11 12_454 . 16_555 77.4(5) ?
V2 Ca3 O12 12_454 . . 97.8(7) ?
V2 Ca3 O21 12_454 . 11_554 82.7(9) ?
V2 Ca3 O22 12_454 . 11_554 130.5(8) ?
V2 Ca3 O22 12_454 . 12_454 33.6(5) ?
V2 Ca3 O23 12_454 . 12_454 35.5(10) ?
V2 Ca3 O31 12_454 . 2_555 91.8(10) ?
V2 Ca3 O34 12_454 . . 151.6(10) ?
V2 Ca3 O33 12_454 . . 125.3(6) ?
V3 Ca3 Mo3 . . . 0 ?
V3 Ca3 O11 . . 16_555 129.8(5) ?
V3 Ca3 O12 . . . 102.5(7) ?
V3 Ca3 O21 . . 11_554 90.0(9) ?
V3 Ca3 O22 . . 11_554 68.3(9) ?
V3 Ca3 O22 . . 12_454 153.0(7) ?
V3 Ca3 O23 . . 12_454 118.4(10) ?
V3 Ca3 O31 . . 2_555 76.7(10) ?
V3 Ca3 O34 . . . 30.2(10) ?
V3 Ca3 O33 . . . 31.7(5) ?
Mo3 Ca3 O11 . . 16_555 129.8(5) ?
Mo3 Ca3 O12 . . . 102.5(7) ?
Mo3 Ca3 O21 . . 11_554 90.0(9) ?
Mo3 Ca3 O22 . . 11_554 68.3(9) ?
Mo3 Ca3 O22 . . 12_454 153.0(7) ?
Mo3 Ca3 O23 . . 12_454 118.4(10) ?
Mo3 Ca3 O31 . . 2_555 76.7(10) ?
Mo3 Ca3 O34 . . . 30.2(10) ?
Mo3 Ca3 O33 . . . 31.7(5) ?
O11 Ca3 O12 16_555 . . 61.0(7) ?
O11 Ca3 O21 16_555 . 11_554 88.3(7) ?
O11 Ca3 O22 16_555 . 11_554 65.7(9) ?
O11 Ca3 O22 16_555 . 12_454 66.8(7) ?
O11 Ca3 O23 16_555 . 12_454 104.2(10) ?
O11 Ca3 O31 16_555 . 2_555 128.5(11) ?
O11 Ca3 O34 16_555 . . 118.1(9) ?
O11 Ca3 O33 16_555 . . 136.4(6) ?
O12 Ca3 O21 . . 11_554 148.0(7) ?
O12 Ca3 O22 . . 11_554 92.3(7) ?
O12 Ca3 O22 . . 12_454 64.7(8) ?
O12 Ca3 O23 . . 12_454 131.6(12) ?
O12 Ca3 O31 . . 2_555 71.2(9) ?
O12 Ca3 O34 . . . 73.3(11) ?
O12 Ca3 O33 . . . 134.2(8) ?
O21 Ca3 O22 11_554 . 11_554 64.9(8) ?
O21 Ca3 O22 11_554 . 12_454 113.5(10) ?
O21 Ca3 O23 11_554 . 12_454 61.0(10) ?
O21 Ca3 O31 11_554 . 2_555 140.8(10) ?
O21 Ca3 O34 11_554 . . 119.2(14) ?
O21 Ca3 O33 11_554 . . 62.6(9) ?
O22 Ca3 O22 11_554 . 12_454 132.5(11) ?
O22 Ca3 O23 11_554 . 12_454 125.2(8) ?
O22 Ca3 O31 11_554 . 2_555 137.0(11) ?
O22 Ca3 O34 11_554 . . 77.5(11) ?
O22 Ca3 O33 11_554 . . 72.4(10) ?
O22 Ca3 O23 12_454 . 12_454 67.2(11) ?
O22 Ca3 O31 12_454 . 2_555 76.6(12) ?
O22 Ca3 O34 12_454 . . 127.0(12) ?
O22 Ca3 O33 12_454 . . 152.7(8) ?
O23 Ca3 O31 12_454 . 2_555 93.0(10) ?
O23 Ca3 O34 12_454 . . 137.7(11) ?
O23 Ca3 O33 12_454 . . 89.8(11) ?
O31 Ca3 O34 2_555 . . 59.9(12) ?
O31 Ca3 O33 2_555 . . 90.8(11) ?
O34 Ca3 O33 . . . 61.4(10) ?
V1 Ca4 Mo1 . . . 0 ?
V1 Ca4 O12 . . 10_554 32.9(9) ?
V1 Ca4 O12 . . 11_444 32.9(10) ?
V1 Ca4 O12 . . 12_454 32.9(10) ?
V1 Ca4 O31 . . . 134.4(10) ?
V1 Ca4 O31 . . 2_555 134.4(11) ?
V1 Ca4 O31 . . 3_555 134.4(10) ?
V1 Ca4 O33 . . . 96.1(15) ?
V1 Ca4 O33 . . 2_555 96.1(15) ?
V1 Ca4 O33 . . 3_555 96.1(15) ?
Mo1 Ca4 O12 . . 10_554 32.9(9) ?
Mo1 Ca4 O12 . . 11_444 32.9(10) ?
Mo1 Ca4 O12 . . 12_454 32.9(10) ?
Mo1 Ca4 O31 . . . 134.4(10) ?
Mo1 Ca4 O31 . . 2_555 134.4(11) ?
Mo1 Ca4 O31 . . 3_555 134.4(10) ?
Mo1 Ca4 O33 . . . 96.1(15) ?
Mo1 Ca4 O33 . . 2_555 96.1(15) ?
Mo1 Ca4 O33 . . 3_555 96.1(15) ?
O12 Ca4 O12 10_554 . 11_444 56.1(15) ?
O12 Ca4 O12 10_554 . 12_454 56.1(15) ?
O12 Ca4 O31 10_554 . . 114.8(8) ?
O12 Ca4 O31 10_554 . 2_555 111.7(8) ?
O12 Ca4 O31 10_554 . 3_555 167.0(17) ?
O12 Ca4 O33 10_554 . . 65.4(10) ?
O12 Ca4 O33 10_554 . 2_555 100.2(15) ?
O12 Ca4 O33 10_554 . 3_555 120(2) ?
O12 Ca4 O12 11_444 . 12_454 56.1(17) ?
O12 Ca4 O31 11_444 . . 111.7(10) ?
O12 Ca4 O31 11_444 . 2_555 167.0(18) ?
O12 Ca4 O31 11_444 . 3_555 114.8(7) ?
O12 Ca4 O33 11_444 . . 100.2(15) ?
O12 Ca4 O33 11_444 . 2_555 120(2) ?
O12 Ca4 O33 11_444 . 3_555 65.4(10) ?
O12 Ca4 O31 12_454 . . 167.0(18) ?
O12 Ca4 O31 12_454 . 2_555 114.8(10) ?
O12 Ca4 O31 12_454 . 3_555 111.7(8) ?
O12 Ca4 O33 12_454 . . 120(2) ?
O12 Ca4 O33 12_454 . 2_555 65.4(11) ?
O12 Ca4 O33 12_454 . 3_555 100.2(15) ?
O31 Ca4 O31 . . 2_555 76.4(15) ?
O31 Ca4 O31 . . 3_555 76.4(15) ?
O31 Ca4 O33 . . . 54.0(9) ?
O31 Ca4 O33 . . 2_555 127(2) ?
O31 Ca4 O33 . . 3_555 75.9(12) ?
O31 Ca4 O31 2_555 . 3_555 76.4(15) ?
O31 Ca4 O33 2_555 . . 75.9(11) ?
O31 Ca4 O33 2_555 . 2_555 54.0(10) ?
O31 Ca4 O33 2_555 . 3_555 127(2) ?
O31 Ca4 O33 3_555 . . 127(2) ?
O31 Ca4 O33 3_555 . 2_555 75.9(13) ?
O31 Ca4 O33 3_555 . 3_555 54.0(11) ?
O33 Ca4 O33 . . 2_555 118.9(10) ?
O33 Ca4 O33 . . 3_555 118.9(11) ?
O33 Ca4 O33 2_555 . 3_555 118.9(11) ?
O24 Ca5 O24 10_554 . 11_554 68.4(13) ?
O24 Ca5 O24 10_554 . 12_554 68.4(11) ?
O24 Ca5 O32 10_554 . . 110.3(10) ?
O24 Ca5 O32 10_554 . 2_655 109.1(12) ?
O24 Ca5 O32 10_554 . 3_665 177.4(10) ?
O24 Ca5 O24 11_554 . 12_554 68.4(13) ?
O24 Ca5 O32 11_554 . . 109.1(12) ?
O24 Ca5 O32 11_554 . 2_655 177.4(15) ?
O24 Ca5 O32 11_554 . 3_665 110.3(12) ?
O24 Ca5 O32 12_554 . . 177.4(11) ?
O24 Ca5 O32 12_554 . 2_655 110.3(12) ?
O24 Ca5 O32 12_554 . 3_665 109.1(10) ?
O32 Ca5 O32 . . 2_655 72.2(13) ?
O32 Ca5 O32 . . 3_665 72.2(11) ?
O32 Ca5 O32 2_655 . 3_665 72.2(14) ?
Ca3 V1 Ca3 10_554 . 11_444 82.5(3) ?
Ca3 V1 Ca3 10_554 . 12_454 82.5(4) ?
Ca3 V1 Ca4 10_554 . . 130.4(2) ?
Ca3 V1 Mo1 10_554 . . 0 ?
Ca3 V1 O11 10_554 . . 49.6(2) ?
Ca3 V1 O12 10_554 . 10_554 71.6(11) ?
Ca3 V1 O12 10_554 . 11_444 103.6(13) ?
Ca3 V1 O12 10_554 . 12_454 152.2(13) ?
Ca3 V1 Ca3 11_444 . 12_454 82.5(4) ?
Ca3 V1 Ca4 11_444 . . 130.4(2) ?
Ca3 V1 Mo1 11_444 . . 0 ?
Ca3 V1 O11 11_444 . . 49.6(2) ?
Ca3 V1 O12 11_444 . 10_554 152.2(11) ?
Ca3 V1 O12 11_444 . 11_444 71.6(10) ?
Ca3 V1 O12 11_444 . 12_454 103.6(10) ?
Ca3 V1 Ca4 12_454 . . 130.4(3) ?
Ca3 V1 Mo1 12_454 . . 0 ?
Ca3 V1 O11 12_454 . . 49.6(3) ?
Ca3 V1 O12 12_454 . 10_554 103.6(11) ?
Ca3 V1 O12 12_454 . 11_444 152.2(10) ?
Ca3 V1 O12 12_454 . 12_454 71.6(13) ?
Ca4 V1 Mo1 . . . 0 ?
Ca4 V1 O11 . . . 180 ?
Ca4 V1 O12 . . 10_554 65.6(11) ?
Ca4 V1 O12 . . 11_444 65.6(12) ?
Ca4 V1 O12 . . 12_454 65.6(12) ?
Mo1 V1 O11 . . . 0 ?
Mo1 V1 O12 . . 10_554 0 ?
Mo1 V1 O12 . . 11_444 0 ?
Mo1 V1 O12 . . 12_454 0 ?
O11 V1 O12 . . 10_554 114.4(11) ?
O11 V1 O12 . . 11_444 114.4(12) ?
O11 V1 O12 . . 12_454 114.4(12) ?
O12 V1 O12 10_554 . 11_444 104.1(15) ?
O12 V1 O12 10_554 . 12_454 104.1(15) ?
O12 V1 O12 11_444 . 12_454 104.1(18) ?
Ca3 Mo1 Ca3 10_554 . 11_444 82.5(3) ?
Ca3 Mo1 Ca3 10_554 . 12_454 82.5(4) ?
Ca3 Mo1 Ca4 10_554 . . 130.4(2) ?
Ca3 Mo1 V1 10_554 . . 0 ?
Ca3 Mo1 O11 10_554 . . 49.6(2) ?
Ca3 Mo1 O12 10_554 . 10_554 71.6(11) ?
Ca3 Mo1 O12 10_554 . 11_444 103.6(13) ?
Ca3 Mo1 O12 10_554 . 12_454 152.2(13) ?
Ca3 Mo1 Ca3 11_444 . 12_454 82.5(4) ?
Ca3 Mo1 Ca4 11_444 . . 130.4(2) ?
Ca3 Mo1 V1 11_444 . . 0 ?
Ca3 Mo1 O11 11_444 . . 49.6(2) ?
Ca3 Mo1 O12 11_444 . 10_554 152.2(11) ?
Ca3 Mo1 O12 11_444 . 11_444 71.6(10) ?
Ca3 Mo1 O12 11_444 . 12_454 103.6(10) ?
Ca3 Mo1 Ca4 12_454 . . 130.4(3) ?
Ca3 Mo1 V1 12_454 . . 0 ?
Ca3 Mo1 O11 12_454 . . 49.6(3) ?
Ca3 Mo1 O12 12_454 . 10_554 103.6(11) ?
Ca3 Mo1 O12 12_454 . 11_444 152.2(10) ?
Ca3 Mo1 O12 12_454 . 12_454 71.6(13) ?
Ca4 Mo1 V1 . . . 0 ?
Ca4 Mo1 O11 . . . 180 ?
Ca4 Mo1 O12 . . 10_554 65.6(11) ?
Ca4 Mo1 O12 . . 11_444 65.6(12) ?
Ca4 Mo1 O12 . . 12_454 65.6(12) ?
V1 Mo1 O11 . . . 0 ?
V1 Mo1 O12 . . 10_554 0 ?
V1 Mo1 O12 . . 11_444 0 ?
V1 Mo1 O12 . . 12_454 0 ?
O11 Mo1 O12 . . 10_554 114.4(11) ?
O11 Mo1 O12 . . 11_444 114.4(12) ?
O11 Mo1 O12 . . 12_454 114.4(12) ?
O12 Mo1 O12 10_554 . 11_444 104.1(15) ?
O12 Mo1 O12 10_554 . 12_454 104.1(15) ?
O12 Mo1 O12 11_444 . 12_454 104.1(18) ?
Ca1 V2 Ca1 . . 3_555 90.8(4) ?
Ca1 V2 Eu1 . . . 0 ?
Ca1 V2 Eu1 . . 3_555 90.8(4) ?
Ca1 V2 Ca3 . . 17_545 171.1(4) ?
Ca1 V2 Ca3 . . 18_555 98.2(5) ?
Ca1 V2 O21 . . . 128.5(10) ?
Ca1 V2 O22 . . . 118.5(13) ?
Ca1 V2 O23 . . . 58.5(10) ?
Ca1 V2 O24 . . . 50.4(13) ?
Ca1 V2 O33 . . 17_545 121.3(7) ?
Ca1 V2 Eu1 3_555 . . 90.8(4) ?
Ca1 V2 Eu1 3_555 . 3_555 0 ?
Ca1 V2 Ca3 3_555 . 17_545 87.4(4) ?
Ca1 V2 Ca3 3_555 . 18_555 170.2(6) ?
Ca1 V2 O21 3_555 . . 61.0(8) ?
Ca1 V2 O22 3_555 . . 115.9(11) ?
Ca1 V2 O23 3_555 . . 139.5(10) ?
Ca1 V2 O24 3_555 . . 43.0(13) ?
Ca1 V2 O33 3_555 . 17_545 40.7(4) ?
Eu1 V2 Eu1 . . 3_555 90.8(4) ?
Eu1 V2 Ca3 . . 17_545 171.1(4) ?
Eu1 V2 Ca3 . . 18_555 98.2(5) ?
Eu1 V2 O21 . . . 128.5(10) ?
Eu1 V2 O22 . . . 118.5(13) ?
Eu1 V2 O23 . . . 58.5(10) ?
Eu1 V2 O24 . . . 50.4(13) ?
Eu1 V2 O33 . . 17_545 121.3(7) ?
Eu1 V2 Ca3 3_555 . 17_545 87.4(4) ?
Eu1 V2 Ca3 3_555 . 18_555 170.2(6) ?
Eu1 V2 O21 3_555 . . 61.0(8) ?
Eu1 V2 O22 3_555 . . 115.9(11) ?
Eu1 V2 O23 3_555 . . 139.5(10) ?
Eu1 V2 O24 3_555 . . 43.0(13) ?
Eu1 V2 O33 3_555 . 17_545 40.7(4) ?
Ca3 V2 Ca3 17_545 . 18_555 83.1(4) ?
Ca3 V2 O21 17_545 . . 57.6(10) ?
Ca3 V2 O22 17_545 . . 55.1(13) ?
Ca3 V2 O23 17_545 . . 126.9(10) ?
Ca3 V2 O24 17_545 . . 125.1(13) ?
Ca3 V2 O33 17_545 . 17_545 53.2(6) ?
Ca3 V2 O21 18_555 . . 115.1(8) ?
Ca3 V2 O22 18_555 . . 56.1(10) ?
Ca3 V2 O23 18_555 . . 50.1(9) ?
Ca3 V2 O24 18_555 . . 143.9(14) ?
Ca3 V2 O33 18_555 . 17_545 129.7(6) ?
O21 V2 O22 . . . 112.7(17) ?
O21 V2 O23 . . . 115.8(13) ?
O21 V2 O24 . . . 100.1(14) ?
O21 V2 O33 . . 17_545 64.8(10) ?
O22 V2 O23 . . . 102.6(15) ?
O22 V2 O24 . . . 118.2(11) ?
O22 V2 O33 . . 17_545 77.0(12) ?
O23 V2 O24 . . . 108.0(16) ?
O23 V2 O33 . . 17_545 179.4(12) ?
O24 V2 O33 . . 17_545 71.9(14) ?
Ca2 V3 Eu2 . . . 0 ?
Ca2 V3 Ca3 . . . 73.6(4) ?
Ca2 V3 Mo3 . . . 0 ?
Ca2 V3 O31 . . . 139.9(10) ?
Ca2 V3 O32 . . . 49.6(13) ?
Ca2 V3 O34 . . . 62.0(9) ?
Ca2 V3 O33 . . . 114.2(8) ?
Eu2 V3 Ca3 . . . 73.6(4) ?
Eu2 V3 Mo3 . . . 0 ?
Eu2 V3 O31 . . . 139.9(10) ?
Eu2 V3 O32 . . . 49.6(13) ?
Eu2 V3 O34 . . . 62.0(9) ?
Eu2 V3 O33 . . . 114.2(8) ?
Ca3 V3 Mo3 . . . 0 ?
Ca3 V3 O31 . . . 131.6(12) ?
Ca3 V3 O32 . . . 115.7(14) ?
Ca3 V3 O34 . . . 38.7(10) ?
Ca3 V3 O33 . . . 63.6(11) ?
Mo3 V3 O31 . . . 0 ?
Mo3 V3 O32 . . . 0 ?
Mo3 V3 O34 . . . 0 ?
Mo3 V3 O33 . . . 0 ?
O31 V3 O32 . . . 112.2(18) ?
O31 V3 O34 . . . 114.9(14) ?
O31 V3 O33 . . . 105.7(12) ?
O32 V3 O34 . . . 111.3(16) ?
O32 V3 O33 . . . 110.7(12) ?
O34 V3 O33 . . . 101.3(16) ?
Ca2 Mo3 Eu2 . . . 0 ?
Ca2 Mo3 Ca3 . . . 73.6(4) ?
Ca2 Mo3 V3 . . . 0 ?
Ca2 Mo3 O31 . . . 139.9(10) ?
Ca2 Mo3 O32 . . . 49.6(13) ?
Ca2 Mo3 O34 . . . 62.0(9) ?
Ca2 Mo3 O33 . . . 114.2(8) ?
Eu2 Mo3 Ca3 . . . 73.6(4) ?
Eu2 Mo3 V3 . . . 0 ?
Eu2 Mo3 O31 . . . 139.9(10) ?
Eu2 Mo3 O32 . . . 49.6(13) ?
Eu2 Mo3 O34 . . . 62.0(9) ?
Eu2 Mo3 O33 . . . 114.2(8) ?
Ca3 Mo3 V3 . . . 0 ?
Ca3 Mo3 O31 . . . 131.6(12) ?
Ca3 Mo3 O32 . . . 115.7(14) ?
Ca3 Mo3 O34 . . . 38.7(10) ?
Ca3 Mo3 O33 . . . 63.6(11) ?
V3 Mo3 O31 . . . 0 ?
V3 Mo3 O32 . . . 0 ?
V3 Mo3 O34 . . . 0 ?
V3 Mo3 O33 . . . 0 ?
O31 Mo3 O32 . . . 112.2(18) ?
O31 Mo3 O34 . . . 114.9(14) ?
O31 Mo3 O33 . . . 105.7(12) ?
O32 Mo3 O34 . . . 111.3(16) ?
O32 Mo3 O33 . . . 110.7(12) ?
O34 Mo3 O33 . . . 101.3(16) ?
Ca3 O11 Ca3 10_554 . 11_444 118.6(5) ?
Ca3 O11 Ca3 10_554 . 12_454 118.6(4) ?
Ca3 O11 V1 10_554 . . 96.7(5) ?
Ca3 O11 Mo1 10_554 . . 96.7(5) ?
Ca3 O11 O12 10_554 . 10_554 70.7(6) ?
Ca3 O11 O12 10_554 . 11_444 94.3(8) ?
Ca3 O11 O12 10_554 . 12_454 123.8(8) ?
Ca3 O11 O22 10_554 . 13_444 169.7(10) ?
Ca3 O11 O22 10_554 . 14_544 60.7(7) ?
Ca3 O11 O22 10_554 . 15_554 58.9(10) ?
Ca3 O11 Ca3 11_444 . 12_454 118.6(5) ?
Ca3 O11 V1 11_444 . . 96.7(5) ?
Ca3 O11 Mo1 11_444 . . 96.7(5) ?
Ca3 O11 O12 11_444 . 10_554 123.8(9) ?
Ca3 O11 O12 11_444 . 11_444 70.7(6) ?
Ca3 O11 O12 11_444 . 12_454 94.3(8) ?
Ca3 O11 O22 11_444 . 13_444 60.7(9) ?
Ca3 O11 O22 11_444 . 14_544 58.9(7) ?
Ca3 O11 O22 11_444 . 15_554 169.7(10) ?
Ca3 O11 V1 12_454 . . 96.7(5) ?
Ca3 O11 Mo1 12_454 . . 96.7(5) ?
Ca3 O11 O12 12_454 . 10_554 94.3(8) ?
Ca3 O11 O12 12_454 . 11_444 123.8(10) ?
Ca3 O11 O12 12_454 . 12_454 70.7(8) ?
Ca3 O11 O22 12_454 . 13_444 58.9(8) ?
Ca3 O11 O22 12_454 . 14_544 169.7(10) ?
Ca3 O11 O22 12_454 . 15_554 60.7(10) ?
V1 O11 Mo1 . . . 0 ?
V1 O11 O12 . . 10_554 31.1(5) ?
V1 O11 O12 . . 11_444 31.1(7) ?
V1 O11 O12 . . 12_454 31.1(7) ?
V1 O11 O22 . . 13_444 93.5(6) ?
V1 O11 O22 . . 14_544 93.5(6) ?
V1 O11 O22 . . 15_554 93.5(6) ?
Mo1 O11 O12 . . 10_554 31.1(5) ?
Mo1 O11 O12 . . 11_444 31.1(7) ?
Mo1 O11 O12 . . 12_454 31.1(7) ?
Mo1 O11 O22 . . 13_444 93.5(6) ?
Mo1 O11 O22 . . 14_544 93.5(6) ?
Mo1 O11 O22 . . 15_554 93.5(6) ?
O12 O11 O12 10_554 . 11_444 53.1(8) ?
O12 O11 O12 10_554 . 12_454 53.1(8) ?
O12 O11 O22 10_554 . 13_444 118.8(9) ?
O12 O11 O22 10_554 . 14_544 94.9(8) ?
O12 O11 O22 10_554 . 15_554 65.9(7) ?
O12 O11 O12 11_444 . 12_454 53.1(11) ?
O12 O11 O22 11_444 . 13_444 94.9(9) ?
O12 O11 O22 11_444 . 14_544 65.9(9) ?
O12 O11 O22 11_444 . 15_554 118.8(9) ?
O12 O11 O22 12_454 . 13_444 65.9(7) ?
O12 O11 O22 12_454 . 14_544 118.8(10) ?
O12 O11 O22 12_454 . 15_554 94.9(9) ?
O22 O11 O22 13_444 . 14_544 119.6(10) ?
O22 O11 O22 13_444 . 15_554 119.6(12) ?
O22 O11 O22 14_544 . 15_554 119.6(11) ?
Ca1 O12 Eu1 . . . 0 ?
Ca1 O12 Ca2 . . 3_565 94.0(7) ?
Ca1 O12 Eu2 . . 3_565 94.0(7) ?
Ca1 O12 Ca3 . . . 78.7(8) ?
Ca1 O12 Ca4 . . 16_555 99.7(12) ?
Ca1 O12 V1 . . 16_555 137.1(17) ?
Ca1 O12 Mo1 . . 16_555 137.1(17) ?
Ca1 O12 O11 . . 16_555 124.7(12) ?
Ca1 O12 O12 . . 2_665 105.1(15) ?
Ca1 O12 O12 . . 3_565 159.8(16) ?
Ca1 O12 O21 . . 2_555 59.2(10) ?
Ca1 O12 O22 . . 12_454 104.9(11) ?
Ca1 O12 O23 . . 3_565 106.3(10) ?
Ca1 O12 O31 . . 2_555 48.1(8) ?
Ca1 O12 O34 . . . 44.5(7) ?
Ca1 O12 O33 . . 16_555 47.4(7) ?
Eu1 O12 Ca2 . . 3_565 94.0(7) ?
Eu1 O12 Eu2 . . 3_565 94.0(7) ?
Eu1 O12 Ca3 . . . 78.7(8) ?
Eu1 O12 Ca4 . . 16_555 99.7(12) ?
Eu1 O12 V1 . . 16_555 137.1(17) ?
Eu1 O12 Mo1 . . 16_555 137.1(17) ?
Eu1 O12 O11 . . 16_555 124.7(12) ?
Eu1 O12 O12 . . 2_665 105.1(15) ?
Eu1 O12 O12 . . 3_565 159.8(16) ?
Eu1 O12 O21 . . 2_555 59.2(10) ?
Eu1 O12 O22 . . 12_454 104.9(11) ?
Eu1 O12 O23 . . 3_565 106.3(10) ?
Eu1 O12 O31 . . 2_555 48.1(8) ?
Eu1 O12 O34 . . . 44.5(7) ?
Eu1 O12 O33 . . 16_555 47.4(7) ?
Ca2 O12 Eu2 3_565 . 3_565 0 ?
Ca2 O12 Ca3 3_565 . . 89.6(9) ?
Ca2 O12 Ca4 3_565 . 16_555 122.8(13) ?
Ca2 O12 V1 3_565 . 16_555 121.6(16) ?
Ca2 O12 Mo1 3_565 . 16_555 121.6(16) ?
Ca2 O12 O11 3_565 . 16_555 99.5(11) ?
Ca2 O12 O12 3_565 . 2_665 159.5(15) ?
Ca2 O12 O12 3_565 . 3_565 103.0(14) ?
Ca2 O12 O21 3_565 . 2_555 42.8(8) ?
Ca2 O12 O22 3_565 . 12_454 46.8(7) ?
Ca2 O12 O23 3_565 . 3_565 47.0(8) ?
Ca2 O12 O31 3_565 . 2_555 68.3(8) ?
Ca2 O12 O34 3_565 . . 108.3(10) ?
Ca2 O12 O33 3_565 . 16_555 100.4(10) ?
Eu2 O12 Ca3 3_565 . . 89.6(9) ?
Eu2 O12 Ca4 3_565 . 16_555 122.8(13) ?
Eu2 O12 V1 3_565 . 16_555 121.6(16) ?
Eu2 O12 Mo1 3_565 . 16_555 121.6(16) ?
Eu2 O12 O11 3_565 . 16_555 99.5(11) ?
Eu2 O12 O12 3_565 . 2_665 159.5(15) ?
Eu2 O12 O12 3_565 . 3_565 103.0(14) ?
Eu2 O12 O21 3_565 . 2_555 42.8(8) ?
Eu2 O12 O22 3_565 . 12_454 46.8(7) ?
Eu2 O12 O23 3_565 . 3_565 47.0(8) ?
Eu2 O12 O31 3_565 . 2_555 68.3(8) ?
Eu2 O12 O34 3_565 . . 108.3(10) ?
Eu2 O12 O33 3_565 . 16_555 100.4(10) ?
Ca3 O12 Ca4 . . 16_555 147.5(12) ?
Ca3 O12 V1 . . 16_555 78.5(12) ?
Ca3 O12 Mo1 . . 16_555 78.5(12) ?
Ca3 O12 O11 . . 16_555 48.3(6) ?
Ca3 O12 O12 . . 2_665 86.9(12) ?
Ca3 O12 O12 . . 3_565 111.8(12) ?
Ca3 O12 O21 . . 2_555 104.7(9) ?
Ca3 O12 O22 . . 12_454 49.6(9) ?
Ca3 O12 O23 . . 3_565 136.1(11) ?
Ca3 O12 O31 . . 2_555 42.0(6) ?
Ca3 O12 O34 . . . 39.7(7) ?
Ca3 O12 O33 . . 16_555 125.5(11) ?
Ca4 O12 V1 16_555 . 16_555 81.5(12) ?
Ca4 O12 Mo1 16_555 . 16_555 81.5(12) ?
Ca4 O12 O11 16_555 . 16_555 116.0(10) ?
Ca4 O12 O12 16_555 . 2_665 62.0(11) ?
Ca4 O12 O12 16_555 . 3_565 62.0(11) ?
Ca4 O12 O21 16_555 . 2_555 101.9(13) ?
Ca4 O12 O22 16_555 . 12_454 153.6(14) ?
Ca4 O12 O23 16_555 . 3_565 75.9(10) ?
Ca4 O12 O31 16_555 . 2_555 147.8(14) ?
Ca4 O12 O34 16_555 . . 120.1(12) ?
Ca4 O12 O33 16_555 . 16_555 56.6(10) ?
V1 O12 Mo1 16_555 . 16_555 0 ?
V1 O12 O11 16_555 . 16_555 34.5(8) ?
V1 O12 O12 16_555 . 2_665 37.9(10) ?
V1 O12 O12 16_555 . 3_565 37.9(10) ?
V1 O12 O21 16_555 . 2_555 163.1(19) ?
V1 O12 O22 16_555 . 12_454 86.8(13) ?
V1 O12 O23 16_555 . 3_565 115.3(14) ?
V1 O12 O31 16_555 . 2_555 120.4(16) ?
V1 O12 O34 16_555 . . 97.8(14) ?
V1 O12 O33 16_555 . 16_555 132.9(15) ?
Mo1 O12 O11 16_555 . 16_555 34.5(8) ?
Mo1 O12 O12 16_555 . 2_665 37.9(10) ?
Mo1 O12 O12 16_555 . 3_565 37.9(10) ?
Mo1 O12 O21 16_555 . 2_555 163.1(19) ?
Mo1 O12 O22 16_555 . 12_454 86.8(13) ?
Mo1 O12 O23 16_555 . 3_565 115.3(14) ?
Mo1 O12 O31 16_555 . 2_555 120.4(16) ?
Mo1 O12 O34 16_555 . . 97.8(14) ?
Mo1 O12 O33 16_555 . 16_555 132.9(15) ?
O11 O12 O12 16_555 . 2_665 63.4(9) ?
O11 O12 O12 16_555 . 3_565 63.4(9) ?
O11 O12 O21 16_555 . 2_555 138.6(12) ?
O11 O12 O22 16_555 . 12_454 55.6(7) ?
O11 O12 O23 16_555 . 3_565 121.9(12) ?
O11 O12 O31 16_555 . 2_555 88.6(10) ?
O11 O12 O34 16_555 . . 80.5(9) ?
O11 O12 O33 16_555 . 16_555 159.1(13) ?
O12 O12 O12 2_665 . 3_565 60.0(13) ?
O12 O12 O21 2_665 . 2_555 156.9(16) ?
O12 O12 O22 2_665 . 12_454 118.9(13) ?
O12 O12 O23 2_665 . 3_565 130.6(13) ?
O12 O12 O31 2_665 . 2_555 119.7(15) ?
O12 O12 O34 2_665 . . 81.3(13) ?
O12 O12 O33 2_665 . 16_555 98.1(13) ?
O12 O12 O21 3_565 . 2_555 129.5(17) ?
O12 O12 O22 3_565 . 12_454 94.7(14) ?
O12 O12 O23 3_565 . 3_565 78.6(12) ?
O12 O12 O31 3_565 . 2_555 149.6(15) ?
O12 O12 O34 3_565 . . 135.4(14) ?
O12 O12 O33 3_565 . 16_555 117.5(13) ?
O21 O12 O22 2_555 . 12_454 83.1(9) ?
O21 O12 O23 2_555 . 3_565 51.0(10) ?
O21 O12 O31 2_555 . 2_555 64.4(9) ?
O21 O12 O34 2_555 . . 94.8(11) ?
O21 O12 O33 2_555 . 16_555 58.9(9) ?
O22 O12 O23 12_454 . 3_565 88.1(12) ?
O22 O12 O31 12_454 . 2_555 57.5(11) ?
O22 O12 O34 12_454 . . 84.7(12) ?
O22 O12 O33 12_454 . 16_555 140.3(9) ?
O23 O12 O31 3_565 . 2_555 109.7(9) ?
O23 O12 O34 3_565 . . 145.7(9) ?
O23 O12 O33 3_565 . 16_555 77.2(11) ?
O31 O12 O34 2_555 . . 40.1(9) ?
O31 O12 O33 2_555 . 16_555 92.9(9) ?
O34 O12 O33 . . 16_555 87.2(11) ?
Ca1 O21 Eu1 3_555 . 3_555 0 ?
Ca1 O21 Ca2 3_555 . 2_655 94.8(10) ?
Ca1 O21 Eu2 3_555 . 2_655 94.8(10) ?
Ca1 O21 Ca3 3_555 . 17_545 106.7(9) ?
Ca1 O21 V2 3_555 . . 84.8(10) ?
Ca1 O21 O12 3_555 . 3_555 48.8(8) ?
Ca1 O21 O22 3_555 . . 95.4(9) ?
Ca1 O21 O23 3_555 . . 107.5(12) ?
Ca1 O21 O23 3_555 . 2_655 110.6(12) ?
Ca1 O21 O24 3_555 . . 47.3(9) ?
Ca1 O21 O32 3_555 . . 101.2(9) ?
Ca1 O21 O33 3_555 . 17_545 45.6(6) ?
Eu1 O21 Ca2 3_555 . 2_655 94.8(10) ?
Eu1 O21 Eu2 3_555 . 2_655 94.8(10) ?
Eu1 O21 Ca3 3_555 . 17_545 106.7(9) ?
Eu1 O21 V2 3_555 . . 84.8(10) ?
Eu1 O21 O12 3_555 . 3_555 48.8(8) ?
Eu1 O21 O22 3_555 . . 95.4(9) ?
Eu1 O21 O23 3_555 . . 107.5(12) ?
Eu1 O21 O23 3_555 . 2_655 110.6(12) ?
Eu1 O21 O24 3_555 . . 47.3(9) ?
Eu1 O21 O32 3_555 . . 101.2(9) ?
Eu1 O21 O33 3_555 . 17_545 45.6(6) ?
Ca2 O21 Eu2 2_655 . 2_655 0 ?
Ca2 O21 Ca3 2_655 . 17_545 110.0(14) ?
Ca2 O21 V2 2_655 . . 159.4(19) ?
Ca2 O21 O12 2_655 . 3_555 54.4(10) ?
Ca2 O21 O22 2_655 . . 164.9(15) ?
Ca2 O21 O23 2_655 . . 130.5(13) ?
Ca2 O21 O23 2_655 . 2_655 56.8(11) ?
Ca2 O21 O24 2_655 . . 130.0(13) ?
Ca2 O21 O32 2_655 . . 56.4(11) ?
Ca2 O21 O33 2_655 . 17_545 111.9(13) ?
Eu2 O21 Ca3 2_655 . 17_545 110.0(14) ?
Eu2 O21 V2 2_655 . . 159.4(19) ?
Eu2 O21 O12 2_655 . 3_555 54.4(10) ?
Eu2 O21 O22 2_655 . . 164.9(15) ?
Eu2 O21 O23 2_655 . . 130.5(13) ?
Eu2 O21 O23 2_655 . 2_655 56.8(11) ?
Eu2 O21 O24 2_655 . . 130.0(13) ?
Eu2 O21 O32 2_655 . . 56.4(11) ?
Eu2 O21 O33 2_655 . 17_545 111.9(13) ?
Ca3 O21 V2 17_545 . . 89.7(12) ?
Ca3 O21 O12 17_545 . 3_555 94.3(11) ?
Ca3 O21 O22 17_545 . . 56.3(9) ?
Ca3 O21 O23 17_545 . . 104.9(11) ?
Ca3 O21 O23 17_545 . 2_655 53.2(9) ?
Ca3 O21 O24 17_545 . . 111.6(11) ?
Ca3 O21 O32 17_545 . . 150.1(10) ?
Ca3 O21 O33 17_545 . 17_545 61.2(8) ?
V2 O21 O12 . . 3_555 132.5(12) ?
V2 O21 O22 . . . 33.4(9) ?
V2 O21 O23 . . . 32.8(8) ?
V2 O21 O23 . . 2_655 142.2(16) ?
V2 O21 O24 . . . 40.1(9) ?
V2 O21 O32 . . . 103.4(16) ?
V2 O21 O33 . . 17_545 82.5(12) ?
O12 O21 O22 3_555 . . 127.7(12) ?
O12 O21 O23 3_555 . . 153.8(13) ?
O12 O21 O23 3_555 . 2_655 65.8(12) ?
O12 O21 O24 3_555 . . 96.0(12) ?
O12 O21 O32 3_555 . . 96.2(12) ?
O12 O21 O33 3_555 . 17_545 59.2(9) ?
O22 O21 O23 . . . 55.8(10) ?
O22 O21 O23 . . 2_655 109.1(13) ?
O22 O21 O24 . . . 64.8(10) ?
O22 O21 O32 . . . 131.7(15) ?
O22 O21 O33 . . 17_545 68.6(9) ?
O23 O21 O23 . . 2_655 140.3(11) ?
O23 O21 O24 . . . 60.6(11) ?
O23 O21 O32 . . . 76.0(12) ?
O23 O21 O33 . . 17_545 115.2(13) ?
O23 O21 O24 2_655 . . 152.6(13) ?
O23 O21 O32 2_655 . . 106.8(13) ?
O23 O21 O33 2_655 . 17_545 84.9(13) ?
O24 O21 O32 . . . 95.0(12) ?
O24 O21 O33 . . 17_545 67.8(12) ?
O32 O21 O33 . . 17_545 146.2(11) ?
Ca2 O22 Eu2 17_545 . 17_545 0 ?
Ca2 O22 Ca3 17_545 . 17_545 101.1(12) ?
Ca2 O22 Ca3 17_545 . 18_555 108.4(11) ?
Ca2 O22 V2 17_545 . . 151.9(13) ?
Ca2 O22 O11 17_545 . 7_555 107.6(9) ?
Ca2 O22 O12 17_545 . 18_555 52.4(7) ?
Ca2 O22 O21 17_545 . . 150.2(16) ?
Ca2 O22 O23 17_545 . . 143.0(18) ?
Ca2 O22 O24 17_545 . . 120.7(9) ?
Ca2 O22 O31 17_545 . 16_555 73.9(10) ?
Ca2 O22 O32 17_545 . 16_555 52.4(9) ?
Ca2 O22 O32 17_545 . 17_545 50.2(7) ?
Ca2 O22 O34 17_545 . 17_545 61.7(11) ?
Ca2 O22 O33 17_545 . 17_545 95.1(10) ?
Eu2 O22 Ca3 17_545 . 17_545 101.1(12) ?
Eu2 O22 Ca3 17_545 . 18_555 108.4(11) ?
Eu2 O22 V2 17_545 . . 151.9(13) ?
Eu2 O22 O11 17_545 . 7_555 107.6(9) ?
Eu2 O22 O12 17_545 . 18_555 52.4(7) ?
Eu2 O22 O21 17_545 . . 150.2(16) ?
Eu2 O22 O23 17_545 . . 143.0(18) ?
Eu2 O22 O24 17_545 . . 120.7(9) ?
Eu2 O22 O31 17_545 . 16_555 73.9(10) ?
Eu2 O22 O32 17_545 . 16_555 52.4(9) ?
Eu2 O22 O32 17_545 . 17_545 50.2(7) ?
Eu2 O22 O34 17_545 . 17_545 61.7(11) ?
Eu2 O22 O33 17_545 . 17_545 95.1(10) ?
Ca3 O22 Ca3 17_545 . 18_555 107.1(9) ?
Ca3 O22 V2 17_545 . . 92.7(14) ?
Ca3 O22 O11 17_545 . 7_555 53.6(6) ?
Ca3 O22 O12 17_545 . 18_555 85.9(10) ?
Ca3 O22 O21 17_545 . . 58.8(9) ?
Ca3 O22 O23 17_545 . . 114.6(10) ?
Ca3 O22 O24 17_545 . . 105.0(12) ?
Ca3 O22 O31 17_545 . 16_555 144.9(9) ?
Ca3 O22 O32 17_545 . 16_555 145.0(11) ?
Ca3 O22 O32 17_545 . 17_545 94.6(14) ?
Ca3 O22 O34 17_545 . 17_545 43.7(10) ?
Ca3 O22 O33 17_545 . 17_545 57.0(10) ?
Ca3 O22 V2 18_555 . . 90.3(11) ?
Ca3 O22 O11 18_555 . 7_555 54.2(5) ?
Ca3 O22 O12 18_555 . 18_555 65.7(8) ?
Ca3 O22 O21 18_555 . . 99.0(8) ?
Ca3 O22 O23 18_555 . . 53.2(7) ?
Ca3 O22 O24 18_555 . . 113.0(12) ?
Ca3 O22 O31 18_555 . 16_555 46.7(8) ?
Ca3 O22 O32 18_555 . 16_555 103.6(13) ?
Ca3 O22 O32 18_555 . 17_545 153.0(15) ?
Ca3 O22 O34 18_555 . 17_545 135.1(11) ?
Ca3 O22 O33 18_555 . 17_545 154.4(10) ?
V2 O22 O11 . . 7_555 100.4(10) ?
V2 O22 O12 . . 18_555 154.2(12) ?
V2 O22 O21 . . . 33.9(10) ?
V2 O22 O23 . . . 39.8(9) ?
V2 O22 O24 . . . 31.2(6) ?
V2 O22 O31 . . 16_555 107.8(17) ?
V2 O22 O32 . . 16_555 103.8(13) ?
V2 O22 O32 . . 17_545 104.8(10) ?
V2 O22 O34 . . 17_545 118.6(17) ?
V2 O22 O33 . . 17_545 72.1(11) ?
O11 O22 O12 7_555 . 18_555 58.5(8) ?
O11 O22 O21 7_555 . . 79.2(9) ?
O11 O22 O23 7_555 . . 87.4(9) ?
O11 O22 O24 7_555 . . 130.8(9) ?
O11 O22 O31 7_555 . 16_555 94.0(8) ?
O11 O22 O32 7_555 . 16_555 147.3(11) ?
O11 O22 O32 7_555 . 17_545 140.3(15) ?
O11 O22 O34 7_555 . 17_545 85.4(12) ?
O11 O22 O33 7_555 . 17_545 109.6(13) ?
O12 O22 O21 18_555 . . 136.6(13) ?
O12 O22 O23 18_555 . . 118.6(12) ?
O12 O22 O24 18_555 . . 168.7(16) ?
O12 O22 O31 18_555 . 16_555 63.2(11) ?
O12 O22 O32 18_555 . 16_555 91.6(10) ?
O12 O22 O32 18_555 . 17_545 101.0(8) ?
O12 O22 O34 18_555 . 17_545 77.1(10) ?
O12 O22 O33 18_555 . 17_545 126.5(13) ?
O21 O22 O23 . . . 64.4(9) ?
O21 O22 O24 . . . 54.3(8) ?
O21 O22 O31 . . 16_555 135.5(13) ?
O21 O22 O32 . . 16_555 131.8(10) ?
O21 O22 O32 . . 17_545 106.0(11) ?
O21 O22 O34 . . 17_545 90.8(14) ?
O21 O22 O33 . . 17_545 56.1(8) ?
O23 O22 O24 . . . 60.2(9) ?
O23 O22 O31 . . 16_555 71.4(12) ?
O23 O22 O32 . . 16_555 97.2(13) ?
O23 O22 O32 . . 17_545 131.0(12) ?
O23 O22 O34 . . 17_545 155.1(15) ?
O23 O22 O33 . . 17_545 111.9(9) ?
O24 O22 O31 . . 16_555 107.2(14) ?
O24 O22 O32 . . 16_555 77.6(9) ?
O24 O22 O32 . . 17_545 75.2(8) ?
O24 O22 O34 . . 17_545 108.3(13) ?
O24 O22 O33 . . 17_545 59.8(10) ?
O31 O22 O32 16_555 . 16_555 57.7(8) ?
O31 O22 O32 16_555 . 17_545 106.7(12) ?
O31 O22 O34 16_555 . 17_545 132.9(10) ?
O31 O22 O33 16_555 . 17_545 156.1(11) ?
O32 O22 O32 16_555 . 17_545 51.5(11) ?
O32 O22 O34 16_555 . 17_545 101.7(11) ?
O32 O22 O33 16_555 . 17_545 98.7(9) ?
O32 O22 O34 17_545 . 17_545 55.6(13) ?
O32 O22 O33 17_545 . 17_545 52.4(10) ?
O34 O22 O33 17_545 . 17_545 49.4(9) ?
Ca1 O23 Eu1 . . . 0 ?
Ca1 O23 Ca2 . . . 101.8(11) ?
Ca1 O23 Eu2 . . . 101.8(11) ?
Ca1 O23 Ca3 . . 18_555 137.0(13) ?
Ca1 O23 V2 . . . 87.1(8) ?
Ca1 O23 O12 . . 2_665 84.8(10) ?
Ca1 O23 O21 . . . 103.0(8) ?
Ca1 O23 O21 . . 3_665 145.5(13) ?
Ca1 O23 O22 . . . 103.0(8) ?
Ca1 O23 O24 . . . 52.3(8) ?
Ca1 O23 O34 . . . 45.5(8) ?
Ca1 O23 O33 . . 16_555 45.0(6) ?
Eu1 O23 Ca2 . . . 101.8(11) ?
Eu1 O23 Eu2 . . . 101.8(11) ?
Eu1 O23 Ca3 . . 18_555 137.0(13) ?
Eu1 O23 V2 . . . 87.1(8) ?
Eu1 O23 O12 . . 2_665 84.8(10) ?
Eu1 O23 O21 . . . 103.0(8) ?
Eu1 O23 O21 . . 3_665 145.5(13) ?
Eu1 O23 O22 . . . 103.0(8) ?
Eu1 O23 O24 . . . 52.3(8) ?
Eu1 O23 O34 . . . 45.5(8) ?
Eu1 O23 O33 . . 16_555 45.0(6) ?
Ca2 O23 Eu2 . . . 0 ?
Ca2 O23 Ca3 . . 18_555 114.9(10) ?
Ca2 O23 V2 . . . 118.0(15) ?
Ca2 O23 O12 . . 2_665 52.3(9) ?
Ca2 O23 O21 . . . 88.1(11) ?
Ca2 O23 O21 . . 3_665 49.1(8) ?
Ca2 O23 O22 . . . 143.0(16) ?
Ca2 O23 O24 . . . 113.7(11) ?
Ca2 O23 O34 . . . 61.3(9) ?
Ca2 O23 O33 . . 16_555 132.8(14) ?
Eu2 O23 Ca3 . . 18_555 114.9(10) ?
Eu2 O23 V2 . . . 118.0(15) ?
Eu2 O23 O12 . . 2_665 52.3(9) ?
Eu2 O23 O21 . . . 88.1(11) ?
Eu2 O23 O21 . . 3_665 49.1(8) ?
Eu2 O23 O22 . . . 143.0(16) ?
Eu2 O23 O24 . . . 113.7(11) ?
Eu2 O23 O34 . . . 61.3(9) ?
Eu2 O23 O33 . . 16_555 132.8(14) ?
Ca3 O23 V2 18_555 . . 94.4(13) ?
Ca3 O23 O12 18_555 . 2_665 99.8(9) ?
Ca3 O23 O21 18_555 . . 100.1(12) ?
Ca3 O23 O21 18_555 . 3_665 65.8(9) ?
Ca3 O23 O22 18_555 . . 59.6(9) ?
Ca3 O23 O24 18_555 . . 123.1(11) ?
Ca3 O23 O34 18_555 . . 175.9(10) ?
Ca3 O23 O33 18_555 . 16_555 92.2(11) ?
V2 O23 O12 . . 2_665 165.3(15) ?
V2 O23 O21 . . . 31.4(8) ?
V2 O23 O21 . . 3_665 120.9(17) ?
V2 O23 O22 . . . 37.5(8) ?
V2 O23 O24 . . . 35.4(8) ?
V2 O23 O34 . . . 88.8(10) ?
V2 O23 O33 . . 16_555 95.9(11) ?
O12 O23 O21 2_665 . . 140.2(13) ?
O12 O23 O21 2_665 . 3_665 63.2(10) ?
O12 O23 O22 2_665 . . 156.9(13) ?
O12 O23 O24 2_665 . . 133.5(13) ?
O12 O23 O34 2_665 . . 76.8(10) ?
O12 O23 O33 2_665 . 16_555 87.0(11) ?
O21 O23 O21 . . 3_665 94.9(13) ?
O21 O23 O22 . . . 59.8(10) ?
O21 O23 O24 . . . 54.1(9) ?
O21 O23 O34 . . . 81.5(11) ?
O21 O23 O33 . . 16_555 126.1(9) ?
O21 O23 O22 3_665 . . 111.5(14) ?
O21 O23 O24 3_665 . . 147.7(16) ?
O21 O23 O34 3_665 . . 110.4(12) ?
O21 O23 O33 3_665 . 16_555 137.1(13) ?
O22 O23 O24 . . . 63.8(8) ?
O22 O23 O34 . . . 124.1(9) ?
O22 O23 O33 . . 16_555 83.7(11) ?
O24 O23 O34 . . . 60.9(8) ?
O24 O23 O33 . . 16_555 75.2(9) ?
O34 O23 O33 . . 16_555 89.8(11) ?
Ca1 O24 Ca1 . . 3_555 149.1(11) ?
Ca1 O24 Eu1 . . . 0 ?
Ca1 O24 Eu1 . . 3_555 149.1(11) ?
Ca1 O24 Ca5 . . 16_555 93.3(12) ?
Ca1 O24 V2 . . . 96.6(15) ?
Ca1 O24 O21 . . . 121.1(11) ?
Ca1 O24 O22 . . . 103.3(13) ?
Ca1 O24 O23 . . . 60.7(10) ?
Ca1 O24 O24 . . 2_555 50.3(10) ?
Ca1 O24 O24 . . 3_555 108.4(12) ?
Ca1 O24 O31 . . . 101.5(10) ?
Ca1 O24 O34 . . . 47.3(9) ?
Ca1 O24 O33 . . 17_545 166.5(11) ?
Ca1 O24 Eu1 3_555 . . 149.1(11) ?
Ca1 O24 Eu1 3_555 . 3_555 0 ?
Ca1 O24 Ca5 3_555 . 16_555 102.3(12) ?
Ca1 O24 V2 3_555 . . 103.3(16) ?
Ca1 O24 O21 3_555 . . 67.0(11) ?
Ca1 O24 O22 3_555 . . 105.9(14) ?
Ca1 O24 O23 3_555 . . 131.6(12) ?
Ca1 O24 O24 3_555 . 2_555 119.6(12) ?
Ca1 O24 O24 3_555 . 3_555 62.0(12) ?
Ca1 O24 O31 3_555 . . 50.8(8) ?
Ca1 O24 O34 3_555 . . 108.5(11) ?
Ca1 O24 O33 3_555 . 17_545 44.3(8) ?
Eu1 O24 Eu1 . . 3_555 149.1(11) ?
Eu1 O24 Ca5 . . 16_555 93.3(12) ?
Eu1 O24 V2 . . . 96.6(15) ?
Eu1 O24 O21 . . . 121.1(11) ?
Eu1 O24 O22 . . . 103.3(13) ?
Eu1 O24 O23 . . . 60.7(10) ?
Eu1 O24 O24 . . 2_555 50.3(10) ?
Eu1 O24 O24 . . 3_555 108.4(12) ?
Eu1 O24 O31 . . . 101.5(10) ?
Eu1 O24 O34 . . . 47.3(9) ?
Eu1 O24 O33 . . 17_545 166.5(11) ?
Eu1 O24 Ca5 3_555 . 16_555 102.3(12) ?
Eu1 O24 V2 3_555 . . 103.3(16) ?
Eu1 O24 O21 3_555 . . 67.0(11) ?
Eu1 O24 O22 3_555 . . 105.9(14) ?
Eu1 O24 O23 3_555 . . 131.6(12) ?
Eu1 O24 O24 3_555 . 2_555 119.6(12) ?
Eu1 O24 O24 3_555 . 3_555 62.0(12) ?
Eu1 O24 O31 3_555 . . 50.8(8) ?
Eu1 O24 O34 3_555 . . 108.5(11) ?
Eu1 O24 O33 3_555 . 17_545 44.3(8) ?
Ca5 O24 V2 16_555 . . 108.2(12) ?
Ca5 O24 O21 16_555 . . 130.3(13) ?
Ca5 O24 O22 16_555 . . 78.0(8) ?
Ca5 O24 O23 16_555 . . 114.3(13) ?
Ca5 O24 O24 16_555 . 2_555 55.8(8) ?
Ca5 O24 O24 16_555 . 3_555 55.8(7) ?
Ca5 O24 O31 16_555 . . 141.8(11) ?
Ca5 O24 O34 16_555 . . 138.6(17) ?
Ca5 O24 O33 16_555 . 17_545 78.8(10) ?
V2 O24 O21 . . . 39.8(9) ?
V2 O24 O22 . . . 30.6(6) ?
V2 O24 O23 . . . 36.7(10) ?
V2 O24 O24 . . 2_555 136(2) ?
V2 O24 O24 . . 3_555 150.3(19) ?
V2 O24 O31 . . . 104.9(11) ?
V2 O24 O34 . . . 91.0(11) ?
V2 O24 O33 . . 17_545 75.8(13) ?
O21 O24 O22 . . . 60.9(9) ?
O21 O24 O23 . . . 65.3(9) ?
O21 O24 O24 . . 2_555 171.4(17) ?
O21 O24 O24 . . 3_555 127.8(19) ?
O21 O24 O31 . . . 69.8(11) ?
O21 O24 O34 . . . 87.8(11) ?
O21 O24 O33 . . 17_545 59.6(11) ?
O22 O24 O23 . . . 56.0(9) ?
O22 O24 O24 . . 2_555 119.3(14) ?
O22 O24 O24 . . 3_555 124.2(12) ?
O22 O24 O31 . . . 130.7(12) ?
O22 O24 O34 . . . 117.6(10) ?
O22 O24 O33 . . 17_545 64.6(10) ?
O23 O24 O24 . . 2_555 107.2(17) ?
O23 O24 O24 . . 3_555 166.4(18) ?
O23 O24 O31 . . . 103.7(9) ?
O23 O24 O34 . . . 62.1(9) ?
O23 O24 O33 . . 17_545 112.5(10) ?
O24 O24 O24 2_555 . 3_555 60.0(12) ?
O24 O24 O31 2_555 . . 109.4(11) ?
O24 O24 O34 2_555 . . 84.7(13) ?
O24 O24 O33 2_555 . 17_545 128.9(12) ?
O24 O24 O31 3_555 . . 86.0(11) ?
O24 O24 O34 3_555 . . 117.7(11) ?
O24 O24 O33 3_555 . 17_545 76.3(13) ?
O31 O24 O34 . . . 57.7(9) ?
O31 O24 O33 . . 17_545 91.3(12) ?
O34 O24 O33 . . 17_545 142.4(14) ?
Ca1 O31 Eu1 3_555 . 3_555 0 ?
Ca1 O31 Ca2 3_555 . 2_655 76.6(9) ?
Ca1 O31 Eu2 3_555 . 2_655 76.6(9) ?
Ca1 O31 Ca3 3_555 . 3_555 98.5(10) ?
Ca1 O31 Ca4 3_555 . . 131.8(14) ?
Ca1 O31 V3 3_555 . . 124.9(13) ?
Ca1 O31 Mo3 3_555 . . 124.9(13) ?
Ca1 O31 O12 3_555 . 3_555 47.9(9) ?
Ca1 O31 O22 3_555 . 10_554 106.4(13) ?
Ca1 O31 O24 3_555 . . 44.7(9) ?
Ca1 O31 O32 3_555 . . 108.4(11) ?
Ca1 O31 O34 3_555 . . 104.9(12) ?
Ca1 O31 O34 3_555 . 3_555 58.8(10) ?
Ca1 O31 O33 3_555 . . 159.9(12) ?
Eu1 O31 Ca2 3_555 . 2_655 76.6(9) ?
Eu1 O31 Eu2 3_555 . 2_655 76.6(9) ?
Eu1 O31 Ca3 3_555 . 3_555 98.5(10) ?
Eu1 O31 Ca4 3_555 . . 131.8(14) ?
Eu1 O31 V3 3_555 . . 124.9(13) ?
Eu1 O31 Mo3 3_555 . . 124.9(13) ?
Eu1 O31 O12 3_555 . 3_555 47.9(9) ?
Eu1 O31 O22 3_555 . 10_554 106.4(13) ?
Eu1 O31 O24 3_555 . . 44.7(9) ?
Eu1 O31 O32 3_555 . . 108.4(11) ?
Eu1 O31 O34 3_555 . . 104.9(12) ?
Eu1 O31 O34 3_555 . 3_555 58.8(10) ?
Eu1 O31 O33 3_555 . . 159.9(12) ?
Ca2 O31 Eu2 2_655 . 2_655 0 ?
Ca2 O31 Ca3 2_655 . 3_555 90.2(12) ?
Ca2 O31 Ca4 2_655 . . 151.6(11) ?
Ca2 O31 V3 2_655 . . 80.1(10) ?
Ca2 O31 Mo3 2_655 . . 80.1(10) ?
Ca2 O31 O12 2_655 . 3_555 45.1(7) ?
Ca2 O31 O22 2_655 . 10_554 42.4(6) ?
Ca2 O31 O24 2_655 . . 86.4(8) ?
Ca2 O31 O32 2_655 . . 46.3(9) ?
Ca2 O31 O34 2_655 . . 98.8(9) ?
Ca2 O31 O34 2_655 . 3_555 115.8(17) ?
Ca2 O31 O33 2_655 . . 101.1(9) ?
Eu2 O31 Ca3 2_655 . 3_555 90.2(12) ?
Eu2 O31 Ca4 2_655 . . 151.6(11) ?
Eu2 O31 V3 2_655 . . 80.1(10) ?
Eu2 O31 Mo3 2_655 . . 80.1(10) ?
Eu2 O31 O12 2_655 . 3_555 45.1(7) ?
Eu2 O31 O22 2_655 . 10_554 42.4(6) ?
Eu2 O31 O24 2_655 . . 86.4(8) ?
Eu2 O31 O32 2_655 . . 46.3(9) ?
Eu2 O31 O34 2_655 . . 98.8(9) ?
Eu2 O31 O34 2_655 . 3_555 115.8(17) ?
Eu2 O31 O33 2_655 . . 101.1(9) ?
Ca3 O31 Ca4 3_555 . . 86.3(11) ?
Ca3 O31 V3 3_555 . . 130.9(16) ?
Ca3 O31 Mo3 3_555 . . 130.9(16) ?
Ca3 O31 O12 3_555 . 3_555 66.8(10) ?
Ca3 O31 O22 3_555 . 10_554 56.7(9) ?
Ca3 O31 O24 3_555 . . 142.8(12) ?
Ca3 O31 O32 3_555 . . 117.0(15) ?
Ca3 O31 O34 3_555 . . 156.3(14) ?
Ca3 O31 O34 3_555 . 3_555 57.7(12) ?
Ca3 O31 O33 3_555 . . 101.5(12) ?
Ca4 O31 V3 . . . 81.0(11) ?
Ca4 O31 Mo3 . . . 81.0(11) ?
Ca4 O31 O12 . . 3_555 150.8(9) ?
Ca4 O31 O22 . . 10_554 115.6(13) ?
Ca4 O31 O24 . . . 112.9(15) ?
Ca4 O31 O32 . . . 111.7(10) ?
Ca4 O31 O34 . . . 75.3(10) ?
Ca4 O31 O34 . . 3_555 85.8(14) ?
Ca4 O31 O33 . . . 52.4(9) ?
V3 O31 Mo3 . . . 0 ?
V3 O31 O12 . . 3_555 124.8(14) ?
V3 O31 O22 . . 10_554 87.0(12) ?
V3 O31 O24 . . . 85.0(12) ?
V3 O31 O32 . . . 33.9(10) ?
V3 O31 O34 . . . 32.3(9) ?
V3 O31 O34 . . 3_555 163(2) ?
V3 O31 O33 . . . 36.4(7) ?
Mo3 O31 O12 . . 3_555 124.8(14) ?
Mo3 O31 O22 . . 10_554 87.0(12) ?
Mo3 O31 O24 . . . 85.0(12) ?
Mo3 O31 O32 . . . 33.9(10) ?
Mo3 O31 O34 . . . 32.3(9) ?
Mo3 O31 O34 . . 3_555 163(2) ?
Mo3 O31 O33 . . . 36.4(7) ?
O12 O31 O22 3_555 . 10_554 59.3(10) ?
O12 O31 O24 3_555 . . 85.3(12) ?
O12 O31 O32 3_555 . . 91.3(12) ?
O12 O31 O34 3_555 . . 133.6(12) ?
O12 O31 O34 3_555 . 3_555 70.7(15) ?
O12 O31 O33 3_555 . . 141.2(14) ?
O22 O31 O24 10_554 . . 128.8(12) ?
O22 O31 O32 10_554 . . 61.3(10) ?
O22 O31 O34 10_554 . . 118.4(10) ?
O22 O31 O34 10_554 . 3_555 108.0(18) ?
O22 O31 O33 10_554 . . 83.1(11) ?
O24 O31 O32 . . . 86.4(9) ?
O24 O31 O34 . . . 60.2(10) ?
O24 O31 O34 . . 3_555 90.9(13) ?
O24 O31 O33 . . . 115.6(12) ?
O32 O31 O34 . . . 58.9(11) ?
O32 O31 O34 . . 3_555 162(2) ?
O32 O31 O33 . . . 60.0(8) ?
O34 O31 O34 . . 3_555 134(2) ?
O34 O31 O33 . . . 55.4(9) ?
O34 O31 O33 3_555 . . 136.0(16) ?
Ca2 O32 Ca2 . . 2_655 126.9(10) ?
Ca2 O32 Eu2 . . . 0 ?
Ca2 O32 Eu2 . . 2_655 126.9(10) ?
Ca2 O32 Ca5 . . . 103.7(12) ?
Ca2 O32 V3 . . . 96.8(16) ?
Ca2 O32 Mo3 . . . 96.8(16) ?
Ca2 O32 O21 . . . 89.1(10) ?
Ca2 O32 O22 . . 10_554 174.4(13) ?
Ca2 O32 O22 . . 11_554 46.0(8) ?
Ca2 O32 O31 . . . 120.4(12) ?
Ca2 O32 O32 . . 2_655 110.2(11) ?
Ca2 O32 O32 . . 3_665 56.7(11) ?
Ca2 O32 O34 . . . 63.1(10) ?
Ca2 O32 O33 . . . 103.9(14) ?
Ca2 O32 Eu2 2_655 . . 126.9(10) ?
Ca2 O32 Eu2 2_655 . 2_655 0 ?
Ca2 O32 Ca5 2_655 . . 103.4(14) ?
Ca2 O32 V3 2_655 . . 107.5(15) ?
Ca2 O32 Mo3 2_655 . . 107.5(15) ?
Ca2 O32 O21 2_655 . . 44.9(9) ?
Ca2 O32 O22 2_655 . 10_554 47.6(9) ?
Ca2 O32 O22 2_655 . 11_554 171.0(10) ?
Ca2 O32 O31 2_655 . . 73.7(11) ?
Ca2 O32 O32 2_655 . 2_655 56.4(11) ?
Ca2 O32 O32 2_655 . 3_665 109.9(12) ?
Ca2 O32 O34 2_655 . . 123.8(10) ?
Ca2 O32 O33 2_655 . . 122.6(13) ?
Eu2 O32 Eu2 . . 2_655 126.9(10) ?
Eu2 O32 Ca5 . . . 103.7(12) ?
Eu2 O32 V3 . . . 96.8(16) ?
Eu2 O32 Mo3 . . . 96.8(16) ?
Eu2 O32 O21 . . . 89.1(10) ?
Eu2 O32 O22 . . 10_554 174.4(13) ?
Eu2 O32 O22 . . 11_554 46.0(8) ?
Eu2 O32 O31 . . . 120.4(12) ?
Eu2 O32 O32 . . 2_655 110.2(11) ?
Eu2 O32 O32 . . 3_665 56.7(11) ?
Eu2 O32 O34 . . . 63.1(10) ?
Eu2 O32 O33 . . . 103.9(14) ?
Eu2 O32 Ca5 2_655 . . 103.4(14) ?
Eu2 O32 V3 2_655 . . 107.5(15) ?
Eu2 O32 Mo3 2_655 . . 107.5(15) ?
Eu2 O32 O21 2_655 . . 44.9(9) ?
Eu2 O32 O22 2_655 . 10_554 47.6(9) ?
Eu2 O32 O22 2_655 . 11_554 171.0(10) ?
Eu2 O32 O31 2_655 . . 73.7(11) ?
Eu2 O32 O32 2_655 . 2_655 56.4(11) ?
Eu2 O32 O32 2_655 . 3_665 109.9(12) ?
Eu2 O32 O34 2_655 . . 123.8(10) ?
Eu2 O32 O33 2_655 . . 122.6(13) ?
Ca5 O32 V3 . . . 120.2(12) ?
Ca5 O32 Mo3 . . . 120.2(12) ?
Ca5 O32 O21 . . . 142.9(15) ?
Ca5 O32 O22 . . 10_554 78.1(11) ?
Ca5 O32 O22 . . 11_554 75.7(11) ?
Ca5 O32 O31 . . . 127.0(13) ?
Ca5 O32 O32 . . 2_655 53.9(8) ?
Ca5 O32 O32 . . 3_665 53.9(8) ?
Ca5 O32 O34 . . . 129.7(15) ?
Ca5 O32 O33 . . . 86.4(9) ?
V3 O32 Mo3 . . . 0 ?
V3 O32 O21 . . . 91.9(10) ?
V3 O32 O22 . . 10_554 86.7(14) ?
V3 O32 O22 . . 11_554 80.3(15) ?
V3 O32 O31 . . . 33.9(9) ?
V3 O32 O32 . . 2_655 153(2) ?
V3 O32 O32 . . 3_665 142(2) ?
V3 O32 O34 . . . 34.1(9) ?
V3 O32 O33 . . . 33.9(7) ?
Mo3 O32 O21 . . . 91.9(10) ?
Mo3 O32 O22 . . 10_554 86.7(14) ?
Mo3 O32 O22 . . 11_554 80.3(15) ?
Mo3 O32 O31 . . . 33.9(9) ?
Mo3 O32 O32 . . 2_655 153(2) ?
Mo3 O32 O32 . . 3_665 142(2) ?
Mo3 O32 O34 . . . 34.1(9) ?
Mo3 O32 O33 . . . 33.9(7) ?
O21 O32 O22 . . 10_554 86.5(12) ?
O21 O32 O22 . . 11_554 132.1(14) ?
O21 O32 O31 . . . 69.9(9) ?
O21 O32 O32 . . 2_655 89.0(13) ?
O21 O32 O32 . . 3_665 111.8(10) ?
O21 O32 O34 . . . 87.3(10) ?
O21 O32 O33 . . . 124.6(9) ?
O22 O32 O22 10_554 . 11_554 139.3(10) ?
O22 O32 O31 10_554 . . 61.0(11) ?
O22 O32 O32 10_554 . 2_655 66.4(13) ?
O22 O32 O32 10_554 . 3_665 122.2(14) ?
O22 O32 O34 10_554 . . 120.0(10) ?
O22 O32 O33 10_554 . . 81.4(11) ?
O22 O32 O31 11_554 . . 114.2(13) ?
O22 O32 O32 11_554 . 2_655 118.2(13) ?
O22 O32 O32 11_554 . 3_665 62.1(13) ?
O22 O32 O34 11_554 . . 60.5(12) ?
O22 O32 O33 11_554 . . 66.4(10) ?
O31 O32 O32 . . 2_655 123.7(18) ?
O31 O32 O32 . . 3_665 176.2(19) ?
O31 O32 O34 . . . 60.9(9) ?
O31 O32 O33 . . . 57.0(8) ?
O32 O32 O32 2_655 . 3_665 60.0(13) ?
O32 O32 O34 2_655 . . 172.3(14) ?
O32 O32 O33 2_655 . . 132.1(13) ?
O32 O32 O34 3_665 . . 115.4(18) ?
O32 O32 O33 3_665 . . 120.3(14) ?
O34 O32 O33 . . . 55.2(9) ?
Ca1 O34 Eu1 . . . 0 ?
Ca1 O34 Ca2 . . . 100.6(10) ?
Ca1 O34 Eu2 . . . 100.6(10) ?
Ca1 O34 Ca3 . . . 105.9(18) ?
Ca1 O34 V3 . . . 141.0(17) ?
Ca1 O34 Mo3 . . . 141.0(17) ?
Ca1 O34 O12 . . . 47.6(9) ?
Ca1 O34 O22 . . 11_554 127.3(13) ?
Ca1 O34 O23 . . . 60.0(9) ?
Ca1 O34 O24 . . . 54.0(9) ?
Ca1 O34 O31 . . . 111.8(11) ?
Ca1 O34 O31 . . 2_555 64.8(13) ?
Ca1 O34 O32 . . . 131.9(14) ?
Ca1 O34 O33 . . . 160.0(13) ?
Eu1 O34 Ca2 . . . 100.6(10) ?
Eu1 O34 Eu2 . . . 100.6(10) ?
Eu1 O34 Ca3 . . . 105.9(18) ?
Eu1 O34 V3 . . . 141.0(17) ?
Eu1 O34 Mo3 . . . 141.0(17) ?
Eu1 O34 O12 . . . 47.6(9) ?
Eu1 O34 O22 . . 11_554 127.3(13) ?
Eu1 O34 O23 . . . 60.0(9) ?
Eu1 O34 O24 . . . 54.0(9) ?
Eu1 O34 O31 . . . 111.8(11) ?
Eu1 O34 O31 . . 2_555 64.8(13) ?
Eu1 O34 O32 . . . 131.9(14) ?
Eu1 O34 O33 . . . 160.0(13) ?
Ca2 O34 Eu2 . . . 0 ?
Ca2 O34 Ca3 . . . 100.0(9) ?
Ca2 O34 V3 . . . 84.9(14) ?
Ca2 O34 Mo3 . . . 84.9(14) ?
Ca2 O34 O12 . . . 81.4(8) ?
Ca2 O34 O22 . . 11_554 45.6(7) ?
Ca2 O34 O23 . . . 45.6(6) ?
Ca2 O34 O24 . . . 96.6(10) ?
Ca2 O34 O31 . . . 107.9(15) ?
Ca2 O34 O31 . . 2_555 149.8(19) ?
Ca2 O34 O32 . . . 50.5(9) ?
Ca2 O34 O33 . . . 99.2(12) ?
Eu2 O34 Ca3 . . . 100.0(9) ?
Eu2 O34 V3 . . . 84.9(14) ?
Eu2 O34 Mo3 . . . 84.9(14) ?
Eu2 O34 O12 . . . 81.4(8) ?
Eu2 O34 O22 . . 11_554 45.6(7) ?
Eu2 O34 O23 . . . 45.6(6) ?
Eu2 O34 O24 . . . 96.6(10) ?
Eu2 O34 O31 . . . 107.9(15) ?
Eu2 O34 O31 . . 2_555 149.8(19) ?
Eu2 O34 O32 . . . 50.5(9) ?
Eu2 O34 O33 . . . 99.2(12) ?
Ca3 O34 V3 . . . 111.1(14) ?
Ca3 O34 Mo3 . . . 111.1(14) ?
Ca3 O34 O12 . . . 67.1(12) ?
Ca3 O34 O22 . . 11_554 58.8(10) ?
Ca3 O34 O23 . . . 128.2(12) ?
Ca3 O34 O24 . . . 156.3(18) ?
Ca3 O34 O31 . . . 126.9(13) ?
Ca3 O34 O31 . . 2_555 62.5(14) ?
Ca3 O34 O32 . . . 115.6(13) ?
Ca3 O34 O33 . . . 73.1(11) ?
V3 O34 Mo3 . . . 0 ?
V3 O34 O12 . . . 165.5(14) ?
V3 O34 O22 . . 11_554 83.7(14) ?
V3 O34 O23 . . . 103.6(17) ?
V3 O34 O24 . . . 87.0(15) ?
V3 O34 O31 . . . 32.8(8) ?
V3 O34 O31 . . 2_555 123.6(16) ?
V3 O34 O32 . . . 34.6(10) ?
V3 O34 O33 . . . 38.8(9) ?
Mo3 O34 O12 . . . 165.5(14) ?
Mo3 O34 O22 . . 11_554 83.7(14) ?
Mo3 O34 O23 . . . 103.6(17) ?
Mo3 O34 O24 . . . 87.0(15) ?
Mo3 O34 O31 . . . 32.8(8) ?
Mo3 O34 O31 . . 2_555 123.6(16) ?
Mo3 O34 O32 . . . 34.6(10) ?
Mo3 O34 O33 . . . 38.8(9) ?
O12 O34 O22 . . 11_554 83.3(11) ?
O12 O34 O23 . . . 69.8(10) ?
O12 O34 O24 . . . 99.2(12) ?
O12 O34 O31 . . . 159.4(12) ?
O12 O34 O31 . . 2_555 69.2(15) ?
O12 O34 O32 . . . 131.9(11) ?
O12 O34 O33 . . . 139.6(14) ?
O22 O34 O23 11_554 . . 89.2(9) ?
O22 O34 O24 11_554 . . 141.6(14) ?
O22 O34 O31 11_554 . . 116.5(16) ?
O22 O34 O31 11_554 . 2_555 120.9(18) ?
O22 O34 O32 11_554 . . 63.9(13) ?
O22 O34 O33 11_554 . . 70.1(9) ?
O23 O34 O24 . . . 57.0(8) ?
O23 O34 O31 . . . 103.0(13) ?
O23 O34 O31 . . 2_555 124.4(16) ?
O23 O34 O32 . . . 75.2(11) ?
O23 O34 O33 . . . 136.7(17) ?
O24 O34 O31 . . . 62.0(11) ?
O24 O34 O31 . . 2_555 95.1(13) ?
O24 O34 O32 . . . 88.0(13) ?
O24 O34 O33 . . . 120.7(15) ?
O31 O34 O31 . . 2_555 102.2(14) ?
O31 O34 O32 . . . 60.1(12) ?
O31 O34 O33 . . . 58.6(10) ?
O31 O34 O32 2_555 . . 157.9(17) ?
O31 O34 O33 2_555 . . 98.6(14) ?
O32 O34 O33 . . . 61.6(11) ?
Ca1 O33 Eu1 10_554 . 10_554 0 ?
Ca1 O33 Ca3 10_554 . . 118.4(10) ?
Ca1 O33 Ca4 10_554 . . 106.2(16) ?
Ca1 O33 V2 10_554 . 11_554 67.1(6) ?
Ca1 O33 V3 10_554 . . 144.4(17) ?
Ca1 O33 Mo3 10_554 . . 144.4(17) ?
Ca1 O33 O12 10_554 . 10_554 53.1(7) ?
Ca1 O33 O21 10_554 . 11_554 62.3(9) ?
Ca1 O33 O22 10_554 . 11_554 96.7(8) ?
Ca1 O33 O23 10_554 . 10_554 62.2(9) ?
Ca1 O33 O24 10_554 . 11_554 43.7(6) ?
Ca1 O33 O31 10_554 . . 133.3(15) ?
Ca1 O33 O32 10_554 . . 110.8(11) ?
Ca1 O33 O34 10_554 . . 157.0(11) ?
Eu1 O33 Ca3 10_554 . . 118.4(10) ?
Eu1 O33 Ca4 10_554 . . 106.2(16) ?
Eu1 O33 V2 10_554 . 11_554 67.1(6) ?
Eu1 O33 V3 10_554 . . 144.4(17) ?
Eu1 O33 Mo3 10_554 . . 144.4(17) ?
Eu1 O33 O12 10_554 . 10_554 53.1(7) ?
Eu1 O33 O21 10_554 . 11_554 62.3(9) ?
Eu1 O33 O22 10_554 . 11_554 96.7(8) ?
Eu1 O33 O23 10_554 . 10_554 62.2(9) ?
Eu1 O33 O24 10_554 . 11_554 43.7(6) ?
Eu1 O33 O31 10_554 . . 133.3(15) ?
Eu1 O33 O32 10_554 . . 110.8(11) ?
Eu1 O33 O34 10_554 . . 157.0(11) ?
Ca3 O33 Ca4 . . . 87.0(10) ?
Ca3 O33 V2 . . 11_554 64.1(6) ?
Ca3 O33 V3 . . . 84.7(11) ?
Ca3 O33 Mo3 . . . 84.7(11) ?
Ca3 O33 O12 . . 10_554 93.0(11) ?
Ca3 O33 O21 . . 11_554 56.2(9) ?
Ca3 O33 O22 . . 11_554 50.6(9) ?
Ca3 O33 O23 . . 10_554 164.7(10) ?
Ca3 O33 O24 . . 11_554 96.3(11) ?
Ca3 O33 O31 . . . 108.3(10) ?
Ca3 O33 O32 . . . 96.6(10) ?
Ca3 O33 O34 . . . 45.5(9) ?
Ca4 O33 V2 . . 11_554 137.4(13) ?
Ca4 O33 V3 . . . 101.5(17) ?
Ca4 O33 Mo3 . . . 101.5(17) ?
Ca4 O33 O12 . . 10_554 58.0(15) ?
Ca4 O33 O21 . . 11_554 105.4(14) ?
Ca4 O33 O22 . . 11_554 137.6(15) ?
Ca4 O33 O23 . . 10_554 78.5(8) ?
Ca4 O33 O24 . . 11_554 146.7(17) ?
Ca4 O33 O31 . . . 73.6(14) ?
Ca4 O33 O32 . . . 135.3(16) ?
Ca4 O33 O34 . . . 90.6(16) ?
V2 O33 V3 11_554 . . 105.9(9) ?
V2 O33 Mo3 11_554 . . 105.9(9) ?
V2 O33 O12 11_554 . 10_554 91.3(7) ?
V2 O33 O21 11_554 . 11_554 32.8(7) ?
V2 O33 O22 11_554 . 11_554 30.9(4) ?
V2 O33 O23 11_554 . 10_554 124.8(9) ?
V2 O33 O24 11_554 . 11_554 32.3(9) ?
V2 O33 O31 11_554 . . 143.0(9) ?
V2 O33 O32 11_554 . . 81.4(8) ?
V2 O33 O34 11_554 . . 89.9(8) ?
V3 O33 Mo3 . . . 0 ?
V3 O33 O12 . . 10_554 159.5(12) ?
V3 O33 O21 . . 11_554 130.3(13) ?
V3 O33 O22 . . 11_554 76.7(8) ?
V3 O33 O23 . . 10_554 102.8(14) ?
V3 O33 O24 . . 11_554 111.9(11) ?
V3 O33 O31 . . . 38.0(7) ?
V3 O33 O32 . . . 35.4(7) ?
V3 O33 O34 . . . 39.9(11) ?
Mo3 O33 O12 . . 10_554 159.5(12) ?
Mo3 O33 O21 . . 11_554 130.3(13) ?
Mo3 O33 O22 . . 11_554 76.7(8) ?
Mo3 O33 O23 . . 10_554 102.8(14) ?
Mo3 O33 O24 . . 11_554 111.9(11) ?
Mo3 O33 O31 . . . 38.0(7) ?
Mo3 O33 O32 . . . 35.4(7) ?
Mo3 O33 O34 . . . 39.9(11) ?
O12 O33 O21 10_554 . 11_554 61.9(8) ?
O12 O33 O22 10_554 . 11_554 117.2(11) ?
O12 O33 O23 10_554 . 10_554 75.2(9) ?
O12 O33 O24 10_554 . 11_554 88.7(8) ?
O12 O33 O31 10_554 . . 125.8(9) ?
O12 O33 O32 10_554 . . 163.9(12) ?
O12 O33 O34 10_554 . . 131.5(16) ?
O21 O33 O22 11_554 . 11_554 55.3(8) ?
O21 O33 O23 11_554 . 10_554 123.0(11) ?
O21 O33 O24 11_554 . 11_554 52.6(12) ?
O21 O33 O31 11_554 . . 164.3(14) ?
O21 O33 O32 11_554 . . 113.6(11) ?
O21 O33 O34 11_554 . . 98.5(13) ?
O22 O33 O23 11_554 . 10_554 143.7(13) ?
O22 O33 O24 11_554 . 11_554 55.6(9) ?
O22 O33 O31 11_554 . . 114.7(9) ?
O22 O33 O32 11_554 . . 61.2(11) ?
O22 O33 O34 11_554 . . 60.5(8) ?
O23 O33 O24 10_554 . 11_554 93.2(11) ?
O23 O33 O31 10_554 . . 72.5(10) ?
O23 O33 O32 10_554 . . 97.1(13) ?
O23 O33 O34 10_554 . . 138.5(12) ?
O24 O33 O31 11_554 . . 134.9(15) ?
O24 O33 O32 11_554 . . 77.4(9) ?
O24 O33 O34 11_554 . . 115.2(10) ?
O31 O33 O32 . . . 62.9(9) ?
O31 O33 O34 . . . 66.0(10) ?
O32 O33 O34 . . . 63.3(11) ?

loop_
_geom_bond_atom_site_label_1
_geom_bond_atom_site_label_2
_geom_bond_site_symmetry_1
_geom_bond_site_symmetry_2
_geom_bond_distance
_geom_bond_publ_flag
Ca1 Eu1 . . 0 ?
Ca1 V2 . . 3.302(17) ?
Ca1 V2 . 2_555 3.181(14) ?
Ca1 O12 . . 2.45(3) ?
Ca1 O21 . 2_555 2.79(4) ?
Ca1 O23 . . 2.82(3) ?
Ca1 O24 . . 2.56(4) ?
Ca1 O24 . 2_555 2.23(3) ?
Ca1 O31 . 2_555 2.46(3) ?
Ca1 O34 . . 2.32(3) ?
Ca1 O33 . 16_555 2.25(2) ?
Eu1 V2 . . 3.302(17) ?
Eu1 V2 . 2_555 3.181(14) ?
Eu1 O12 . . 2.45(3) ?
Eu1 O21 . 2_555 2.79(4) ?
Eu1 O23 . . 2.82(3) ?
Eu1 O24 . . 2.56(4) ?
Eu1 O24 . 2_555 2.23(3) ?
Eu1 O31 . 2_555 2.46(3) ?
Eu1 O34 . . 2.32(3) ?
Eu1 O33 . 16_555 2.25(2) ?
Ca2 Eu2 . . 0 ?
Ca2 V3 . . 3.245(12) ?
Ca2 Mo3 . . 3.245(12) ?
Ca2 O12 . 2_665 2.53(4) ?
Ca2 O21 . 3_665 2.12(3) ?
Ca2 O22 . 11_554 2.33(3) ?
Ca2 O23 . . 2.34(3) ?
Ca2 O31 . 3_665 3.32(3) ?
Ca2 O32 . . 2.49(4) ?
Ca2 O32 . 3_665 2.50(4) ?
Ca2 O34 . . 2.88(3) ?
Eu2 V3 . . 3.245(12) ?
Eu2 Mo3 . . 3.245(12) ?
Eu2 O12 . 2_665 2.53(4) ?
Eu2 O21 . 3_665 2.12(3) ?
Eu2 O22 . 11_554 2.33(3) ?
Eu2 O23 . . 2.34(3) ?
Eu2 O31 . 3_665 3.32(3) ?
Eu2 O32 . . 2.49(4) ?
Eu2 O32 . 3_665 2.50(4) ?
Eu2 O34 . . 2.88(3) ?
Ca3 V1 . 16_555 3.289(11) ?
Ca3 Mo1 . 16_555 3.289(11) ?
Ca3 V2 . 11_554 3.328(18) ?
Ca3 V2 . 12_454 3.209(19) ?
Ca3 V3 . . 3.296(18) ?
Ca3 Mo3 . . 3.296(18) ?
Ca3 O11 . 16_555 2.522(9) ?
Ca3 O12 . . 3.19(3) ?
Ca3 O21 . 11_554 2.81(3) ?
Ca3 O22 . 11_554 2.73(4) ?
Ca3 O22 . 12_454 2.66(5) ?
Ca3 O23 . 12_454 2.47(3) ?
Ca3 O31 . 2_555 2.32(3) ?
Ca3 O34 . . 2.21(4) ?
Ca3 O33 . . 2.96(3) ?
Ca4 V1 . . 3.05(7) ?
Ca4 Mo1 . . 3.05(7) ?
Ca4 O12 . 10_554 2.81(7) ?
Ca4 O12 . 11_444 2.81(7) ?
Ca4 O12 . 12_454 2.81(7) ?
Ca4 O31 . . 3.35(6) ?
Ca4 O31 . 2_555 3.35(6) ?
Ca4 O31 . 3_555 3.35(6) ?
Ca4 O33 . . 2.76(2) ?
Ca4 O33 . 2_555 2.76(4) ?
Ca4 O33 . 3_555 2.76(3) ?
Ca5 O24 . 10_554 2.39(3) ?
Ca5 O24 . 11_554 2.39(4) ?
Ca5 O24 . 12_554 2.39(3) ?
Ca5 O32 . . 2.34(2) ?
Ca5 O32 . 2_655 2.34(4) ?
Ca5 O32 . 3_665 2.34(2) ?
V1 Mo1 . . 0 ?
V1 O11 . . 1.84(2) ?
V1 O12 . 10_554 1.67(2) ?
V1 O12 . 11_444 1.67(3) ?
V1 O12 . 12_454 1.67(3) ?
Mo1 O11 . . 1.84(2) ?
Mo1 O12 . 10_554 1.67(2) ?
Mo1 O12 . 11_444 1.67(3) ?
Mo1 O12 . 12_454 1.67(3) ?
V2 O21 . . 1.80(4) ?
V2 O22 . . 1.78(2) ?
V2 O23 . . 1.87(3) ?
V2 O24 . . 1.811(19) ?
V2 O33 . 17_545 3.29(3) ?
V3 Mo3 . . 0 ?
V3 O31 . . 1.80(2) ?
V3 O32 . . 1.80(2) ?
V3 O34 . . 1.78(4) ?
V3 O33 . . 1.74(2) ?
Mo3 O31 . . 1.80(2) ?
Mo3 O32 . . 1.80(2) ?
Mo3 O34 . . 1.78(4) ?
Mo3 O33 . . 1.74(2) ?
O11 O12 . 10_554 2.95(4) ?
O11 O12 . 11_444 2.95(4) ?
O11 O12 . 12_454 2.95(4) ?
O11 O22 . 13_444 2.86(2) ?
O11 O22 . 14_544 2.86(5) ?
O11 O22 . 15_554 2.86(2) ?
O12 O12 . 2_665 2.64(3) ?
O12 O12 . 3_565 2.64(3) ?
O12 O21 . 2_555 3.09(3) ?
O12 O22 . 12_454 3.16(4) ?
O12 O23 . 3_565 3.16(5) ?
O12 O31 . 2_555 3.28(4) ?
O12 O34 . . 3.31(5) ?
O12 O33 . 16_555 3.01(4) ?
O21 O22 . . 2.97(4) ?
O21 O23 . . 3.10(4) ?
O21 O23 . 2_655 2.69(5) ?
O21 O24 . . 2.77(4) ?
O21 O32 . . 2.94(4) ?
O21 O33 . 17_545 3.00(3) ?
O22 O23 . . 2.84(4) ?
O22 O24 . . 3.08(3) ?
O22 O31 . 16_555 3.10(5) ?
O22 O32 . 16_555 3.11(5) ?
O22 O32 . 17_545 3.22(4) ?
O22 O34 . 17_545 3.12(5) ?
O22 O33 . 17_545 3.37(4) ?
O23 O24 . . 2.98(3) ?
O23 O34 . . 3.14(4) ?
O23 O33 . 16_555 3.04(4) ?
O24 O24 . 2_555 2.68(5) ?
O24 O24 . 3_555 2.68(3) ?
O24 O31 . . 3.16(4) ?
O24 O34 . . 3.10(4) ?
O24 O33 . 17_545 3.22(5) ?
O31 O32 . . 3.00(3) ?
O31 O34 . . 3.02(4) ?
O31 O34 . 3_555 2.26(3) ?
O31 O33 . . 2.82(3) ?
O32 O32 . 2_655 2.75(6) ?
O32 O32 . 3_665 2.75(3) ?
O32 O34 . . 2.96(5) ?
O32 O33 . . 2.91(3) ?
O34 O33 . . 2.72(4) ?

loop_
_geom_hbond_atom_site_label_D
_geom_hbond_atom_site_label_H
_geom_hbond_atom_site_label_A
_geom_hbond_site_symmetry_D
_geom_hbond_site_symmetry_H
_geom_hbond_site_symmetry_A
_geom_hbond_distance_DH
_geom_hbond_distance_HA
_geom_hbond_distance_DA
_geom_hbond_angle_DHA
_geom_hbond_publ_flag
? ? ? ? ? ? ? ? ? ? ?

loop_
_geom_torsion_atom_site_label_1
_geom_torsion_atom_site_label_2
_geom_torsion_atom_site_label_3
_geom_torsion_atom_site_label_4
_geom_torsion_site_symmetry_1
_geom_torsion_site_symmetry_2
_geom_torsion_site_symmetry_3
_geom_torsion_site_symmetry_4
_geom_torsion
_geom_torsion_publ_flag
? ? ? ? ? ? ? ? ? ?

loop_
_restr_angle_atom_site_label_1
_restr_angle_site_symmetry_1
_restr_angle_atom_site_label_2
_restr_angle_site_symmetry_2
_restr_angle_atom_site_label_3
_restr_angle_site_symmetry_3
_restr_angle_target
_restr_angle_target_weight_param
? ? ? ? ? ? ? ?

loop_
_restr_distance_atom_site_label_1
_restr_distance_site_symmetry_1
_restr_distance_atom_site_label_2
_restr_distance_site_symmetry_2
_restr_distance_target
_restr_distance_target_weight_param
V1 . O11 . 1.75 0.01
V1 . O12 . 1.75 0.01
V2 . O21 . 1.75 0.01
V2 . O22 . 1.75 0.01
V2 . O23 . 1.75 0.01
V2 . O24 . 1.75 0.01
V3 . O31 . 1.75 0.01
V3 . O32 . 1.75 0.01
V3 . O33 . 1.75 0.01
V3 . O34 . 1.75 0.01

loop_
_restr_equal_angle_atom_site_label_1
_restr_equal_angle_site_symmetry_1
_restr_equal_angle_atom_site_label_2
_restr_equal_angle_site_symmetry_2
_restr_equal_angle_atom_site_label_3
_restr_equal_angle_site_symmetry_3
_restr_equal_angle_class_class_id
_restr_equal_angle_class_target_weight_param
? ? ? ? ? ? ? ?

loop_
_restr_equal_distance_atom_site_label_1
_restr_equal_distance_site_symmetry_1
_restr_equal_distance_atom_site_label_2
_restr_equal_distance_site_symmetry_2
_restr_equal_distance_class_class_id
_restr_equal_distance_class_target_weight_param
? ? ? ? ? ?

loop_
_restr_equal_torsion_atom_site_label_1
_restr_equal_torsion_site_symmetry_1
_restr_equal_torsion_atom_site_label_2
_restr_equal_torsion_site_symmetry_2
_restr_equal_torsion_atom_site_label_3
_restr_equal_torsion_site_symmetry_3
_restr_equal_torsion_atom_site_label_4
_restr_equal_torsion_site_symmetry_4
_restr_equal_torsion_class_class_id
_restr_equal_torsion_class_target_weight_param
? ? ? ? ? ? ? ? ? ?

loop_
_restr_torsion_atom_site_label_1
_restr_torsion_site_symmetry_1
_restr_torsion_atom_site_label_2
_restr_torsion_site_symmetry_2
_restr_torsion_atom_site_label_3
_restr_torsion_site_symmetry_3
_restr_torsion_atom_site_label_4
_restr_torsion_site_symmetry_4
_restr_torsion_angle_target
_restr_torsion_weight_param
? ? ? ? ? ? ? ? ? ?

loop_
_jana_atom_site_adp_c_label
_jana_atom_site_adp_c_type_symbol
_jana_atom_site_adp_c_111
_jana_atom_site_adp_c_112
_jana_atom_site_adp_c_113
_jana_atom_site_adp_c_122
_jana_atom_site_adp_c_123
_jana_atom_site_adp_c_133
_jana_atom_site_adp_c_222
_jana_atom_site_adp_c_223
_jana_atom_site_adp_c_233
_jana_atom_site_adp_c_333
? ? ? ? ? ? ? ? ? ? ? ?

loop_
_jana_atom_site_adp_d_label
_jana_atom_site_adp_d_type_symbol
_jana_atom_site_adp_d_1111
_jana_atom_site_adp_d_1112
_jana_atom_site_adp_d_1113
_jana_atom_site_adp_d_1122
_jana_atom_site_adp_d_1123
_jana_atom_site_adp_d_1133
_jana_atom_site_adp_d_1222
_jana_atom_site_adp_d_1223
_jana_atom_site_adp_d_1233
_jana_atom_site_adp_d_1333
_jana_atom_site_adp_d_2222
_jana_atom_site_adp_d_2223
_jana_atom_site_adp_d_2233
_jana_atom_site_adp_d_2333
_jana_atom_site_adp_d_3333
? ? ? ? ? ? ? ? ? ? ? ? ? ? ? ? ?

loop_
_jana_atom_site_adp_e_label
_jana_atom_site_adp_e_type_symbol
_jana_atom_site_adp_e_11111
_jana_atom_site_adp_e_11112
_jana_atom_site_adp_e_11113
_jana_atom_site_adp_e_11122
_jana_atom_site_adp_e_11123
_jana_atom_site_adp_e_11133
_jana_atom_site_adp_e_11222
_jana_atom_site_adp_e_11223
_jana_atom_site_adp_e_11233
_jana_atom_site_adp_e_11333
_jana_atom_site_adp_e_12222
_jana_atom_site_adp_e_12223
_jana_atom_site_adp_e_12233
_jana_atom_site_adp_e_12333
_jana_atom_site_adp_e_13333
_jana_atom_site_adp_e_22222
_jana_atom_site_adp_e_22223
_jana_atom_site_adp_e_22233
_jana_atom_site_adp_e_22333
_jana_atom_site_adp_e_23333
_jana_atom_site_adp_e_33333
? ? ? ? ? ? ? ? ? ? ? ? ? ? ? ? ? ? ? ? ? ? ?

loop_
_jana_atom_site_adp_f_label
_jana_atom_site_adp_f_type_symbol
_jana_atom_site_adp_f_111111
_jana_atom_site_adp_f_111112
_jana_atom_site_adp_f_111113
_jana_atom_site_adp_f_111122
_jana_atom_site_adp_f_111123
_jana_atom_site_adp_f_111133
_jana_atom_site_adp_f_111222
_jana_atom_site_adp_f_111223
_jana_atom_site_adp_f_111233
_jana_atom_site_adp_f_111333
_jana_atom_site_adp_f_112222
_jana_atom_site_adp_f_112223
_jana_atom_site_adp_f_112233
_jana_atom_site_adp_f_112333
_jana_atom_site_adp_f_113333
_jana_atom_site_adp_f_122222
_jana_atom_site_adp_f_122223
_jana_atom_site_adp_f_122233
_jana_atom_site_adp_f_122333
_jana_atom_site_adp_f_123333
_jana_atom_site_adp_f_133333
_jana_atom_site_adp_f_222222
_jana_atom_site_adp_f_222223
_jana_atom_site_adp_f_222233
_jana_atom_site_adp_f_222333
_jana_atom_site_adp_f_223333
_jana_atom_site_adp_f_233333
_jana_atom_site_adp_f_333333
? ? ? ? ? ? ? ? ? ? ? ? ? ? ? ? ? ? ? ? ? ? ? ? ? ? ? ? ? ?
